data_7112669
loop_
_publ_author_name
'Kikukawa, Yuu'
'Fukuda, Takamitsu'
'Fuyuhiro, Akira'
'Ishikawa, Naoto'
'Kobayashi, Nagao'

_publ_section_title
;
 Facile one-pot preparation of thermally and photochemically convertible
 soluble precursors of copper phthalocyanine and naphthalocyanine
;
_journal_coden_ASTM CHCOFS
_journal_issue 30
_journal_name_full
;
 Chemical Communications (Cambridge, United Kingdom)
;
_journal_page_first 8518
_journal_page_last 8520
_journal_paper_doi 10.1039/c1cc12970h
_journal_volume 47
_journal_year 2011
_chemical_formula_moiety 'C35 H26 Cu N8 O3 '
_chemical_formula_sum 'C35 H26 Cu N8 O3'
_chemical_formula_weight 670.19
_space_group_IT_number 14
_symmetry_cell_setting monoclinic
_symmetry_Int_Tables_number 14
_symmetry_space_group_name_Hall '-P 2ybc'
_symmetry_space_group_name_H-M 'P 1 21/c 1'
_cell_angle_alpha 90.0000
_cell_angle_beta 112.242(3)
_cell_angle_gamma 90.0000
_cell_formula_units_Z 4
_cell_length_a 14.038(4)
_cell_length_b 13.225(4)
_cell_length_c 17.039(6)
_cell_measurement_reflns_used 8428
_cell_measurement_temperature 173
_cell_measurement_theta_max 27.5
_cell_measurement_theta_min 3.0
_cell_volume 2928.0(16)
_computing_cell_refinement CrystalClear
_computing_data_collection CrystalClear
_computing_data_reduction CrystalStructure
_computing_publication_material 'CrystalStructure 3.8'
_computing_structure_refinement SHELXL
_computing_structure_solution SIR92
_diffrn_ambient_temperature 173
_diffrn_detector_area_resol_mean 7.31
_diffrn_measured_fraction_theta_full 0.998
_diffrn_measured_fraction_theta_max 0.998
_diffrn_measurement_device_type 'Rigaku Saturn'
_diffrn_measurement_method \w
_diffrn_radiation_type 'Mo K\a'
_diffrn_radiation_wavelength 0.71070
_diffrn_reflns_av_R_equivalents 0.046
_diffrn_reflns_limit_h_max 18
_diffrn_reflns_limit_h_min -18
_diffrn_reflns_limit_k_max 17
_diffrn_reflns_limit_k_min -17
_diffrn_reflns_limit_l_max 22
_diffrn_reflns_limit_l_min -22
_diffrn_reflns_number 42396
_diffrn_reflns_theta_full 27.46
_diffrn_reflns_theta_max 27.46
_exptl_absorpt_coefficient_mu 0.800
_exptl_absorpt_correction_T_max 0.852
_exptl_absorpt_correction_T_min 0.777
_exptl_absorpt_correction_type numerical
_exptl_absorpt_process_details
;
Higashi, T. (1999). Program for Absorption Correction.
Rigaku Corporation, Tokyo, Japan.
;
_exptl_crystal_colour red
_exptl_crystal_density_diffrn 1.520
_exptl_crystal_density_method 'not measured'
_exptl_crystal_description prism
_exptl_crystal_F_000 1380.00
_exptl_crystal_size_max 0.30
_exptl_crystal_size_mid 0.20
_exptl_crystal_size_min 0.20
_refine_diff_density_max 0.78
_refine_diff_density_min -0.43
_refine_ls_extinction_method none
_refine_ls_goodness_of_fit_ref 1.060
_refine_ls_hydrogen_treatment refall
_refine_ls_number_parameters 439
_refine_ls_number_reflns 6683
_refine_ls_R_factor_gt 0.0446
_refine_ls_shift/su_max 0.0010
_refine_ls_structure_factor_coef Fsqd
_refine_ls_weighting_details 'w = 1/[\s^2^(Fo^2^)+(0.0589P)^2^+3.7324P] where P=(Fo^2^+2Fc^2^)/3'
_refine_ls_weighting_scheme calc
_refine_ls_wR_factor_ref 0.1188
_reflns_number_gt 6163
_reflns_number_total 6683
_reflns_threshold_expression F^2^>2.0\s(F^2^)
_cod_duplicate_entry 7106710
_cod_data_source_file c1cc12970h.txt
_cod_data_source_block '_Cu-Pc-OMe'
_cod_original_formula_sum 'C35 H26 Cu N8 O3 '
_cod_database_code 7112669

loop_
_symmetry_equiv_pos_site_id
_symmetry_equiv_pos_as_xyz
1 +X,+Y,+Z
2 -X,1/2+Y,1/2-Z
3 -X,-Y,-Z
4 +X,1/2-Y,1/2+Z

loop_
_atom_site_label
_atom_site_type_symbol
_atom_site_fract_x
_atom_site_fract_y
_atom_site_fract_z
_atom_site_U_iso_or_equiv
_atom_site_adp_type
_atom_site_occupancy
_atom_site_symmetry_multiplicity
_atom_site_calc_flag
_atom_site_refinement_flags
Cu(1) Cu 0.599176(19) 0.167292(19) 0.182076(15) 0.01699(8) Uani 1.00 1 d .
O(1) O 0.80416(12) 0.28903(12) 0.32057(10) 0.0231(3) Uani 1.00 1 d .
O(2) O 0.42495(13) 0.32248(12) 0.00690(10) 0.0245(3) Uani 1.00 1 d .
O(3a) O 0.1350(10) 0.4021(8) -0.0155(7) 0.055(3) Uiso 0.30 1 d P
O(3b) O 0.1490(5) 0.3043(5) -0.0307(4) 0.0602(15) Uiso 0.40 1 d P
O(3c) O 0.1674(13) 0.3997(12) 0.0084(11) 0.039(3) Uiso 0.15 1 d P
O(3d) O 0.1170(13) 0.4164(11) 0.0004(11) 0.036(3) Uiso 0.15 1 d P
N(1) N 0.66905(14) 0.17183(13) 0.30240(12) 0.0179(3) Uani 1.00 1 d .
N(2) N 0.53073(14) 0.12896(14) 0.34648(11) 0.0197(3) Uani 1.00 1 d .
N(3) N 0.47011(14) 0.16446(14) 0.19672(11) 0.0189(3) Uani 1.00 1 d .
N(4) N 0.34812(14) 0.19075(15) 0.05255(12) 0.0219(3) Uani 1.00 1 d .
N(5) N 0.53023(14) 0.17798(14) 0.06157(12) 0.0200(3) Uani 1.00 1 d .
N(6) N 0.65567(15) 0.09106(14) 0.02086(12) 0.0216(3) Uani 1.00 1 d .
N(7) N 0.72531(14) 0.12932(14) 0.17018(11) 0.0190(3) Uani 1.00 1 d .
N(8) N 0.84326(14) 0.12271(14) 0.31761(12) 0.0213(3) Uani 1.00 1 d .
C(1) C 0.78061(16) 0.19229(17) 0.34355(13) 0.0193(4) Uani 1.00 1 d .
C(2) C 0.80053(17) 0.18204(16) 0.43747(14) 0.0200(4) Uani 1.00 1 d .
C(3) C 0.88909(18) 0.19855(18) 0.50820(15) 0.0263(4) Uani 1.00 1 d .
C(4) C 0.8822(2) 0.18859(19) 0.58766(15) 0.0284(5) Uani 1.00 1 d .
C(5) C 0.7904(2) 0.16196(18) 0.59557(15) 0.0275(5) Uani 1.00 1 d .
C(6) C 0.70163(19) 0.14558(17) 0.52407(14) 0.0242(4) Uani 1.00 1 d .
C(7) C 0.70896(17) 0.15689(16) 0.44550(14) 0.0195(4) Uani 1.00 1 d .
C(8) C 0.62914(17) 0.15142(15) 0.35918(13) 0.0179(4) Uani 1.00 1 d .
C(9) C 0.45904(16) 0.13864(16) 0.26972(14) 0.0184(4) Uani 1.00 1 d .
C(10) C 0.34893(17) 0.12453(16) 0.25324(14) 0.0203(4) Uani 1.00 1 d .
C(11) C 0.29968(18) 0.10038(18) 0.30737(15) 0.0241(4) Uani 1.00 1 d .
C(12) C 0.19278(19) 0.1030(2) 0.27347(16) 0.0295(5) Uani 1.00 1 d .
C(13) C 0.13825(18) 0.12997(19) 0.18950(17) 0.0290(5) Uani 1.00 1 d .
C(14) C 0.18836(18) 0.15380(18) 0.13545(16) 0.0255(4) Uani 1.00 1 d .
C(15) C 0.29474(17) 0.14916(16) 0.16884(14) 0.0206(4) Uani 1.00 1 d .
C(16) C 0.37221(17) 0.17097(16) 0.13136(14) 0.0192(4) Uani 1.00 1 d .
C(17) C 0.42305(17) 0.21591(17) 0.01636(14) 0.0212(4) Uani 1.00 1 d .
C(18) C 0.39398(18) 0.17185(16) -0.07172(14) 0.0217(4) Uani 1.00 1 d .
C(19) C 0.30050(19) 0.17250(17) -0.14002(15) 0.0249(4) Uani 1.00 1 d .
C(20) C 0.2981(2) 0.12866(18) -0.21547(15) 0.0282(5) Uani 1.00 1 d .
C(21) C 0.3854(2) 0.08531(18) -0.22148(15) 0.0286(5) Uani 1.00 1 d .
C(22) C 0.47838(19) 0.08351(17) -0.15193(15) 0.0259(4) Uani 1.00 1 d .
C(23) C 0.48027(17) 0.12765(17) -0.07756(14) 0.0218(4) Uani 1.00 1 d .
C(24) C 0.56309(17) 0.13334(16) 0.00714(14) 0.0205(4) Uani 1.00 1 d .
C(25) C 0.72777(17) 0.08944(16) 0.09799(14) 0.0196(4) Uani 1.00 1 d .
C(26) C 0.82431(17) 0.03286(16) 0.11701(14) 0.0205(4) Uani 1.00 1 d .
C(27) C 0.85922(18) -0.02464(18) 0.06575(16) 0.0264(4) Uani 1.00 1 d .
C(28) C 0.94827(18) -0.08128(19) 0.10559(16) 0.0292(5) Uani 1.00 1 d .
C(29) C 0.99920(18) -0.08031(19) 0.19347(17) 0.0295(5) Uani 1.00 1 d .
C(30) C 0.96411(17) -0.02088(18) 0.24451(15) 0.0247(4) Uani 1.00 1 d .
C(31) C 0.87652(16) 0.03590(16) 0.20452(14) 0.0203(4) Uani 1.00 1 d .
C(32) C 0.81500(16) 0.10063(16) 0.23856(14) 0.0194(4) Uani 1.00 1 d .
C(33) C 0.7524(2) 0.37080(19) 0.34249(18) 0.0342(5) Uani 1.00 1 d .
C(34) C 0.4545(2) 0.38038(19) 0.08288(16) 0.0337(5) Uani 1.00 1 d .
C(35a) C 0.0699(6) 0.3347(6) -0.0865(5) 0.027(2) Uiso 0.40 1 d P
C(35b) C 0.1694(12) 0.4223(11) 0.0720(9) 0.039(3) Uiso 0.20 1 d P
C(35c) C 0.0647(12) 0.3408(11) -0.0697(11) 0.024(4) Uiso 0.20 1 d P
C(35d) C 0.1270(15) 0.4200(14) 0.0759(11) 0.053(4) Uiso 0.20 1 d P
H(1) H 0.9521 0.2160 0.5031 0.032 Uiso 1.00 1 c R
H(2) H 0.9416 0.2003 0.6374 0.034 Uiso 1.00 1 c R
H(3) H 0.7883 0.1549 0.6504 0.033 Uiso 1.00 1 c R
H(4) H 0.6385 0.1274 0.5288 0.029 Uiso 1.00 1 c R
H(5) H 0.3371 0.0828 0.3650 0.029 Uiso 1.00 1 c R
H(6) H 0.1562 0.0860 0.3085 0.035 Uiso 1.00 1 c R
H(7) H 0.0652 0.1321 0.1686 0.035 Uiso 1.00 1 c R
H(8) H 0.1512 0.1725 0.0781 0.031 Uiso 1.00 1 c R
H(9) H 0.2407 0.2014 -0.1358 0.030 Uiso 1.00 1 c R
H(10) H 0.2354 0.1285 -0.2637 0.034 Uiso 1.00 1 c R
H(11) H 0.3815 0.0566 -0.2737 0.034 Uiso 1.00 1 c R
H(12) H 0.5381 0.0533 -0.1553 0.031 Uiso 1.00 1 c R
H(13) H 0.8241 -0.0256 0.0059 0.032 Uiso 1.00 1 c R
H(14) H 0.9748 -0.1213 0.0722 0.035 Uiso 1.00 1 c R
H(15) H 1.0589 -0.1209 0.2190 0.035 Uiso 1.00 1 c R
H(16) H 0.9990 -0.0195 0.3044 0.030 Uiso 1.00 1 c R
H(17) H 0.6868 0.3839 0.2955 0.041 Uiso 1.00 1 c R
H(18) H 0.7954 0.4316 0.3536 0.041 Uiso 1.00 1 c R
H(19) H 0.7394 0.3530 0.3934 0.041 Uiso 1.00 1 c R
H(20) H 0.3933 0.3970 0.0948 0.040 Uiso 1.00 1 c R
H(21) H 0.4880 0.4429 0.0760 0.040 Uiso 1.00 1 c R
H(22) H 0.5025 0.3411 0.1300 0.040 Uiso 1.00 1 c R

loop_
_atom_site_aniso_label
_atom_site_aniso_U_11
_atom_site_aniso_U_22
_atom_site_aniso_U_33
_atom_site_aniso_U_12
_atom_site_aniso_U_13
_atom_site_aniso_U_23
Cu(1) 0.01832(15) 0.01779(15) 0.01755(15) 0.00166(9) 0.00985(11) 0.00146(9)
O(1) 0.0266(8) 0.0183(7) 0.0292(8) -0.0029(6) 0.0161(6) 0.0007(6)
O(2) 0.0346(9) 0.0185(7) 0.0216(7) 0.0030(6) 0.0120(6) 0.0024(5)
N(1) 0.0176(8) 0.0181(8) 0.0204(8) -0.0006(6) 0.0098(7) -0.0008(6)
N(2) 0.0225(8) 0.0187(8) 0.0209(8) -0.0004(7) 0.0115(7) 0.0008(6)
N(3) 0.0185(8) 0.0222(9) 0.0177(8) 0.0005(6) 0.0087(7) -0.0003(6)
N(4) 0.0214(9) 0.0225(9) 0.0234(9) 0.0035(7) 0.0103(7) 0.0024(7)
N(5) 0.0218(8) 0.0219(9) 0.0197(8) 0.0029(7) 0.0115(7) 0.0038(6)
N(6) 0.0251(9) 0.0208(9) 0.0220(9) 0.0015(7) 0.0125(7) -0.0001(7)
N(7) 0.0217(8) 0.0182(8) 0.0198(8) 0.0024(7) 0.0110(7) 0.0015(6)
N(8) 0.0205(8) 0.0215(9) 0.0238(9) 0.0010(7) 0.0105(7) -0.0009(7)
C(1) 0.0197(9) 0.0195(9) 0.0198(10) -0.0010(7) 0.0086(8) 0.0009(7)
C(2) 0.0245(10) 0.0176(9) 0.0187(10) 0.0012(8) 0.0090(8) -0.0005(7)
C(3) 0.0257(11) 0.0245(11) 0.0270(11) -0.0010(9) 0.0081(9) 0.0003(9)
C(4) 0.0319(12) 0.0245(11) 0.0220(11) 0.0018(9) 0.0026(9) -0.0016(8)
C(5) 0.0383(13) 0.0252(11) 0.0192(10) 0.0062(9) 0.0111(9) 0.0008(8)
C(6) 0.0297(11) 0.0228(10) 0.0229(10) 0.0033(8) 0.0132(9) 0.0015(8)
C(7) 0.0231(10) 0.0163(9) 0.0200(10) 0.0014(7) 0.0090(8) -0.0005(7)
C(8) 0.0231(10) 0.0137(9) 0.0191(9) 0.0002(7) 0.0103(8) -0.0011(7)
C(9) 0.0218(10) 0.0149(9) 0.0222(10) 0.0002(7) 0.0125(8) -0.0024(7)
C(10) 0.0216(10) 0.0176(9) 0.0238(10) -0.0021(7) 0.0109(8) -0.0052(8)
C(11) 0.0271(11) 0.0245(11) 0.0251(11) -0.0063(8) 0.0148(9) -0.0052(8)
C(12) 0.0277(11) 0.0335(13) 0.0340(12) -0.0079(9) 0.0191(10) -0.0071(10)
C(13) 0.0212(11) 0.0297(12) 0.0395(13) -0.0037(9) 0.0153(10) -0.0077(10)
C(14) 0.0222(11) 0.0256(11) 0.0285(11) 0.0004(8) 0.0094(9) -0.0058(9)
C(15) 0.0233(10) 0.0187(9) 0.0230(10) -0.0003(8) 0.0122(8) -0.0043(8)
C(16) 0.0206(10) 0.0173(9) 0.0222(10) 0.0017(7) 0.0109(8) -0.0011(7)
C(17) 0.0241(10) 0.0211(10) 0.0194(10) 0.0028(8) 0.0093(8) 0.0028(8)
C(18) 0.0286(11) 0.0194(10) 0.0190(10) -0.0016(8) 0.0113(8) 0.0048(7)
C(19) 0.0285(11) 0.0238(11) 0.0222(10) -0.0016(8) 0.0093(9) 0.0067(8)
C(20) 0.0345(12) 0.0243(11) 0.0225(11) -0.0091(9) 0.0072(9) 0.0041(9)
C(21) 0.0456(14) 0.0199(10) 0.0216(11) -0.0086(9) 0.0141(10) -0.0018(8)
C(22) 0.0351(12) 0.0190(10) 0.0267(11) -0.0024(9) 0.0153(9) -0.0002(8)
C(23) 0.0274(11) 0.0175(10) 0.0224(10) -0.0010(8) 0.0116(8) 0.0034(8)
C(24) 0.0278(11) 0.0155(9) 0.0210(10) 0.0003(8) 0.0123(8) 0.0030(7)
C(25) 0.0235(10) 0.0151(9) 0.0249(10) 0.0004(7) 0.0145(8) 0.0020(7)
C(26) 0.0216(10) 0.0176(9) 0.0259(10) -0.0002(8) 0.0130(8) 0.0006(8)
C(27) 0.0271(11) 0.0258(11) 0.0288(11) 0.0020(9) 0.0135(9) -0.0050(9)
C(28) 0.0256(11) 0.0292(12) 0.0362(13) 0.0046(9) 0.0156(10) -0.0082(10)
C(29) 0.0219(10) 0.0287(12) 0.0396(13) 0.0066(9) 0.0138(10) -0.0017(10)
C(30) 0.0215(10) 0.0259(11) 0.0286(11) 0.0004(8) 0.0116(9) -0.0012(9)
C(31) 0.0208(10) 0.0182(9) 0.0262(10) -0.0017(7) 0.0135(8) -0.0011(8)
C(32) 0.0191(9) 0.0163(9) 0.0260(10) -0.0005(7) 0.0120(8) 0.0016(8)
C(33) 0.0479(15) 0.0187(11) 0.0464(15) 0.0004(10) 0.0296(13) 0.0001(10)
C(34) 0.0510(16) 0.0218(11) 0.0317(13) -0.0001(10) 0.0196(11) -0.0049(9)

loop_
_atom_type_symbol
_atom_type_description
_atom_type_scat_dispersion_real
_atom_type_scat_dispersion_imag
_atom_type_scat_source
C C 0.003 0.002
;
International Tables for Crystallography
(1992, Vol. C, Tables 4.2.6.8 and 6.1.1.4)
;
H H 0.000 0.000
;
International Tables for Crystallography
(1992, Vol. C, Table 6.1.1.4)
;
Cu Cu 0.320 1.265
;
International Tables for Crystallography
(1992, Vol. C, Tables 4.2.6.8 and 6.1.1.4)
;
N N 0.006 0.003
;
International Tables for Crystallography
(1992, Vol. C, Tables 4.2.6.8 and 6.1.1.4)
;
O O 0.011 0.006
;
International Tables for Crystallography
(1992, Vol. C, Tables 4.2.6.8 and 6.1.1.4)
;

loop_
_geom_angle_atom_site_label_1
_geom_angle_atom_site_label_2
_geom_angle_atom_site_label_3
_geom_angle
_geom_angle_publ_flag
N(1) Cu(1) N(3) 89.29(8) yes
N(1) Cu(1) N(5) 173.95(7) yes
N(1) Cu(1) N(7) 90.12(8) yes
N(3) Cu(1) N(5) 91.26(8) yes
N(3) Cu(1) N(7) 163.71(8) yes
N(5) Cu(1) N(7) 91.04(8) yes
C(1) O(1) C(33) 114.6(2) yes
C(17) O(2) C(34) 116.23(17) yes
O(3b) O(3a) O(3c) 87(2) yes
O(3b) O(3a) O(3d) 130(2) yes
O(3b) O(3a) C(35a) 50.5(5) yes
O(3b) O(3a) C(35b) 111.7(10) yes
O(3b) O(3a) C(35c) 53.8(8) yes
O(3b) O(3a) C(35d) 113.1(11) yes
O(3c) O(3a) O(3d) 95(3) yes
O(3c) O(3a) C(35a) 137(2) yes
O(3c) O(3a) C(35b) 44(2) yes
O(3c) O(3a) C(35c) 139(2) yes
O(3c) O(3a) C(35d) 65(3) yes
O(3d) O(3a) C(35a) 114(2) yes
O(3d) O(3a) C(35b) 50(2) yes
O(3d) O(3a) C(35c) 103(2) yes
O(3d) O(3a) C(35d) 31(2) yes
C(35a) O(3a) C(35b) 145.7(13) yes
C(35a) O(3a) C(35c) 11.7(10) yes
C(35a) O(3a) C(35d) 128.2(12) yes
C(35b) O(3a) C(35c) 135.5(16) yes
C(35b) O(3a) C(35d) 22.4(10) yes
C(35c) O(3a) C(35d) 116.7(15) yes
O(3a) O(3b) O(3c) 20.1(7) yes
O(3a) O(3b) O(3d) 12.4(9) yes
O(3a) O(3b) C(35a) 71.3(7) yes
O(3a) O(3b) C(35c) 62.8(9) yes
O(3c) O(3b) O(3d) 24.1(9) yes
O(3c) O(3b) C(35a) 91.3(8) yes
O(3c) O(3b) C(35c) 82.5(10) yes
O(3d) O(3b) C(35a) 71.7(7) yes
O(3d) O(3b) C(35c) 60.3(9) yes
C(35a) O(3b) C(35c) 15.6(10) yes
O(3a) O(3c) O(3b) 73(2) yes
O(3a) O(3c) O(3d) 42(2) yes
O(3a) O(3c) C(35b) 118(3) yes
O(3a) O(3c) C(35c) 30(2) yes
O(3a) O(3c) C(35d) 97(3) yes
O(3b) O(3c) O(3d) 101(2) yes
O(3b) O(3c) C(35b) 129.4(18) yes
O(3b) O(3c) C(35c) 44.0(7) yes
O(3b) O(3c) C(35d) 118.2(15) yes
O(3d) O(3c) C(35b) 76(2) yes
O(3d) O(3c) C(35c) 60.6(18) yes
O(3d) O(3c) C(35d) 56(2) yes
C(35b) O(3c) C(35c) 125.1(19) yes
C(35b) O(3c) C(35d) 22.5(12) yes
C(35c) O(3c) C(35d) 103.0(14) yes
O(3a) O(3d) O(3b) 38(2) yes
O(3a) O(3d) O(3c) 43(2) yes
O(3a) O(3d) C(35a) 52(2) yes
O(3a) O(3d) C(35b) 111(2) yes
O(3a) O(3d) C(35c) 59(2) yes
O(3a) O(3d) C(35d) 137(2) yes
O(3b) O(3d) O(3c) 54.5(17) yes
O(3b) O(3d) C(35a) 41.6(5) yes
O(3b) O(3d) C(35b) 104.4(13) yes
O(3b) O(3d) C(35c) 44.1(7) yes
O(3b) O(3d) C(35d) 114.7(14) yes
O(3c) O(3d) C(35a) 90(2) yes
O(3c) O(3d) C(35b) 68(2) yes
O(3c) O(3d) C(35c) 96(2) yes
O(3c) O(3d) C(35d) 96(2) yes
C(35a) O(3d) C(35b) 144.6(14) yes
C(35a) O(3d) C(35c) 8.3(8) yes
C(35a) O(3d) C(35d) 139.4(16) yes
C(35b) O(3d) C(35c) 142.6(16) yes
C(35b) O(3d) C(35d) 29.9(14) yes
C(35c) O(3d) C(35d) 132.2(18) yes
Cu(1) N(1) C(1) 122.43(16) yes
Cu(1) N(1) C(8) 126.44(14) yes
C(1) N(1) C(8) 110.98(17) yes
C(8) N(2) C(9) 119.2(2) yes
Cu(1) N(3) C(9) 124.48(13) yes
Cu(1) N(3) C(16) 125.67(17) yes
C(9) N(3) C(16) 109.0(2) yes
C(16) N(4) C(17) 123.24(18) yes
Cu(1) N(5) C(17) 125.40(17) yes
Cu(1) N(5) C(24) 123.41(14) yes
C(17) N(5) C(24) 109.83(17) yes
C(24) N(6) C(25) 120.2(2) yes
Cu(1) N(7) C(25) 122.67(13) yes
Cu(1) N(7) C(32) 123.68(17) yes
C(25) N(7) C(32) 109.01(19) yes
C(1) N(8) C(32) 118.72(16) yes
O(1) C(1) N(1) 110.56(15) yes
O(1) C(1) N(8) 104.90(19) yes
O(1) C(1) C(2) 113.74(17) yes
N(1) C(1) N(8) 113.23(16) yes
N(1) C(1) C(2) 102.84(19) yes
N(8) C(1) C(2) 111.83(16) yes
C(1) C(2) C(3) 130.5(2) yes
C(1) C(2) C(7) 108.50(17) yes
C(3) C(2) C(7) 120.9(2) yes
C(2) C(3) C(4) 117.4(2) yes
C(3) C(4) C(5) 121.6(2) yes
C(4) C(5) C(6) 120.7(2) yes
C(5) C(6) C(7) 117.3(2) yes
C(2) C(7) C(6) 122.12(18) yes
C(2) C(7) C(8) 107.3(2) yes
C(6) C(7) C(8) 130.6(2) yes
N(1) C(8) N(2) 128.50(17) yes
N(1) C(8) C(7) 110.4(2) yes
N(2) C(8) C(7) 121.1(2) yes
N(2) C(9) N(3) 128.7(2) yes
N(2) C(9) C(10) 121.8(2) yes
N(3) C(9) C(10) 109.48(16) yes
C(9) C(10) C(11) 130.90(19) yes
C(9) C(10) C(15) 107.0(2) yes
C(11) C(10) C(15) 121.9(2) yes
C(10) C(11) C(12) 116.8(2) yes
C(11) C(12) C(13) 121.5(2) yes
C(12) C(13) C(14) 121.4(2) yes
C(13) C(14) C(15) 117.1(2) yes
C(10) C(15) C(14) 121.3(2) yes
C(10) C(15) C(16) 106.76(19) yes
C(14) C(15) C(16) 131.9(2) yes
N(3) C(16) N(4) 129.3(2) yes
N(3) C(16) C(15) 107.65(19) yes
N(4) C(16) C(15) 123.04(18) yes
O(2) C(17) N(4) 109.0(2) yes
O(2) C(17) N(5) 109.47(17) yes
O(2) C(17) C(18) 106.19(18) yes
N(4) C(17) N(5) 117.15(18) yes
N(4) C(17) C(18) 111.56(18) yes
N(5) C(17) C(18) 102.87(19) yes
C(17) C(18) C(19) 130.1(2) yes
C(17) C(18) C(23) 108.62(17) yes
C(19) C(18) C(23) 121.3(2) yes
C(18) C(19) C(20) 117.0(2) yes
C(19) C(20) C(21) 121.5(2) yes
C(20) C(21) C(22) 120.8(2) yes
C(21) C(22) C(23) 117.3(2) yes
C(18) C(23) C(22) 122.00(18) yes
C(18) C(23) C(24) 107.2(2) yes
C(22) C(23) C(24) 130.7(2) yes
N(5) C(24) N(6) 129.19(18) yes
N(5) C(24) C(23) 110.78(19) yes
N(6) C(24) C(23) 119.9(2) yes
N(6) C(25) N(7) 128.7(2) yes
N(6) C(25) C(26) 121.5(2) yes
N(7) C(25) C(26) 109.67(17) yes
C(25) C(26) C(27) 131.16(18) yes
C(25) C(26) C(31) 106.8(2) yes
C(27) C(26) C(31) 121.7(2) yes
C(26) C(27) C(28) 117.1(2) yes
C(27) C(28) C(29) 121.3(2) yes
C(28) C(29) C(30) 121.1(2) yes
C(29) C(30) C(31) 117.3(2) yes
C(26) C(31) C(30) 121.5(2) yes
C(26) C(31) C(32) 106.72(17) yes
C(30) C(31) C(32) 131.6(2) yes
N(7) C(32) N(8) 129.2(2) yes
N(7) C(32) C(31) 107.66(18) yes
N(8) C(32) C(31) 123.17(17) yes
O(3a) C(35a) O(3b) 58.2(6) yes
O(3a) C(35a) O(3d) 14.4(8) yes
O(3a) C(35a) C(35c) 55(3) yes
O(3b) C(35a) O(3d) 66.7(7) yes
O(3b) C(35a) C(35c) 81(2) yes
O(3d) C(35a) C(35c) 42(3) yes
O(3a) C(35b) O(3c) 17.6(10) yes
O(3a) C(35b) O(3d) 18.3(11) yes
O(3a) C(35b) C(35d) 98(2) yes
O(3c) C(35b) O(3d) 35.9(14) yes
O(3c) C(35b) C(35d) 115(2) yes
O(3d) C(35b) C(35d) 82(2) yes
O(3a) C(35c) O(3b) 63.5(9) yes
O(3a) C(35c) O(3c) 10.5(7) yes
O(3a) C(35c) O(3d) 17.8(10) yes
O(3a) C(35c) C(35a) 113(3) yes
O(3b) C(35c) O(3c) 53.5(8) yes
O(3b) C(35c) O(3d) 75.6(10) yes
O(3b) C(35c) C(35a) 84(3) yes
O(3c) C(35c) O(3d) 23.8(9) yes
O(3c) C(35c) C(35a) 112(3) yes
O(3d) C(35c) C(35a) 130(3) yes
O(3a) C(35d) O(3c) 17.2(7) yes
O(3a) C(35d) O(3d) 11.5(9) yes
O(3a) C(35d) C(35b) 59(2) yes
O(3c) C(35d) O(3d) 28.1(11) yes
O(3c) C(35d) C(35b) 43(2) yes
O(3d) C(35d) C(35b) 68(2) yes
C(2) C(3) H(1) 121.3 no
C(4) C(3) H(1) 121.3 no
C(3) C(4) H(2) 119.2 no
C(5) C(4) H(2) 119.2 no
C(4) C(5) H(3) 119.7 no
C(6) C(5) H(3) 119.7 no
C(5) C(6) H(4) 121.4 no
C(7) C(6) H(4) 121.3 no
C(10) C(11) H(5) 121.6 no
C(12) C(11) H(5) 121.6 no
C(11) C(12) H(6) 119.3 no
C(13) C(12) H(6) 119.3 no
C(12) C(13) H(7) 119.3 no
C(14) C(13) H(7) 119.3 no
C(13) C(14) H(8) 121.5 no
C(15) C(14) H(8) 121.4 no
C(18) C(19) H(9) 121.5 no
C(20) C(19) H(9) 121.5 no
C(19) C(20) H(10) 119.2 no
C(21) C(20) H(10) 119.2 no
C(20) C(21) H(11) 119.6 no
C(22) C(21) H(11) 119.6 no
C(21) C(22) H(12) 121.4 no
C(23) C(22) H(12) 121.4 no
C(26) C(27) H(13) 121.4 no
C(28) C(27) H(13) 121.4 no
C(27) C(28) H(14) 119.4 no
C(29) C(28) H(14) 119.4 no
C(28) C(29) H(15) 119.4 no
C(30) C(29) H(15) 119.4 no
C(29) C(30) H(16) 121.4 no
C(31) C(30) H(16) 121.4 no
O(1) C(33) H(17) 109.5 no
O(1) C(33) H(18) 109.5 no
O(1) C(33) H(19) 109.5 no
H(17) C(33) H(18) 109.5 no
H(17) C(33) H(19) 109.5 no
H(18) C(33) H(19) 109.5 no
O(2) C(34) H(20) 109.5 no
O(2) C(34) H(21) 109.5 no
O(2) C(34) H(22) 109.5 no
H(20) C(34) H(21) 109.5 no
H(20) C(34) H(22) 109.5 no
H(21) C(34) H(22) 109.5 no

loop_
_geom_bond_atom_site_label_1
_geom_bond_atom_site_label_2
_geom_bond_distance
_geom_bond_publ_flag
Cu(1) N(1) 1.9097(18) yes
Cu(1) N(3) 1.921(2) yes
Cu(1) N(5) 1.9153(18) yes
Cu(1) N(7) 1.924(2) yes
O(1) C(1) 1.413(2) yes
O(1) C(33) 1.429(3) yes
O(2) C(17) 1.420(2) yes
O(2) C(34) 1.424(3) yes
O(3a) O(3b) 1.348(14) yes
O(3a) O(3c) 0.483(18) yes
O(3a) O(3d) 0.47(2) yes
O(3a) C(35a) 1.503(13) yes
O(3a) C(35b) 1.41(2) yes
O(3a) C(35c) 1.340(18) yes
O(3a) C(35d) 1.62(2) yes
O(3b) O(3c) 1.405(17) yes
O(3b) O(3d) 1.692(18) yes
O(3b) C(35a) 1.224(9) yes
O(3b) C(35c) 1.216(16) yes
O(3c) O(3d) 0.70(2) yes
O(3c) C(35b) 1.11(2) yes
O(3c) C(35c) 1.73(2) yes
O(3c) C(35d) 1.49(3) yes
O(3d) C(35a) 1.749(18) yes
O(3d) C(35b) 1.16(2) yes
O(3d) C(35c) 1.52(2) yes
O(3d) C(35d) 1.24(2) yes
N(1) C(1) 1.479(2) yes
N(1) C(8) 1.316(3) yes
N(2) C(8) 1.348(3) yes
N(2) C(9) 1.320(2) yes
N(3) C(9) 1.354(3) yes
N(3) C(16) 1.406(2) yes
N(4) C(16) 1.282(3) yes
N(4) C(17) 1.445(3) yes
N(5) C(17) 1.494(2) yes
N(5) C(24) 1.321(3) yes
N(6) C(24) 1.351(3) yes
N(6) C(25) 1.321(2) yes
N(7) C(25) 1.351(3) yes
N(7) C(32) 1.406(2) yes
N(8) C(1) 1.453(3) yes
N(8) C(32) 1.285(3) yes
C(1) C(2) 1.523(3) yes
C(2) C(3) 1.383(2) yes
C(2) C(7) 1.384(3) yes
C(3) C(4) 1.400(3) yes
C(4) C(5) 1.390(4) yes
C(5) C(6) 1.391(2) yes
C(6) C(7) 1.389(3) yes
C(7) C(8) 1.475(2) yes
C(9) C(10) 1.475(3) yes
C(10) C(11) 1.383(4) yes
C(10) C(15) 1.387(2) yes
C(11) C(12) 1.389(3) yes
C(12) C(13) 1.390(3) yes
C(13) C(14) 1.390(4) yes
C(14) C(15) 1.384(3) yes
C(15) C(16) 1.483(3) yes
C(17) C(18) 1.515(3) yes
C(18) C(19) 1.386(2) yes
C(18) C(23) 1.382(3) yes
C(19) C(20) 1.399(3) yes
C(20) C(21) 1.391(4) yes
C(21) C(22) 1.392(3) yes
C(22) C(23) 1.386(3) yes
C(23) C(24) 1.473(2) yes
C(25) C(26) 1.473(3) yes
C(26) C(27) 1.380(3) yes
C(26) C(31) 1.391(2) yes
C(27) C(28) 1.394(3) yes
C(28) C(29) 1.394(3) yes
C(29) C(30) 1.393(4) yes
C(30) C(31) 1.381(2) yes
C(31) C(32) 1.481(3) yes
C(35a) C(35c) 0.33(2) yes
C(35b) C(35d) 0.62(3) yes
C(3) H(1) 0.950 no
C(4) H(2) 0.950 no
C(5) H(3) 0.950 no
C(6) H(4) 0.950 no
C(11) H(5) 0.950 no
C(12) H(6) 0.950 no
C(13) H(7) 0.950 no
C(14) H(8) 0.950 no
C(19) H(9) 0.950 no
C(20) H(10) 0.950 no
C(21) H(11) 0.950 no
C(22) H(12) 0.950 no
C(27) H(13) 0.950 no
C(28) H(14) 0.950 no
C(29) H(15) 0.950 no
C(30) H(16) 0.950 no
C(33) H(17) 0.980 no
C(33) H(18) 0.980 no
C(33) H(19) 0.980 no
C(34) H(20) 0.980 no
C(34) H(21) 0.980 no
C(34) H(22) 0.980 no

loop_
_geom_contact_atom_site_label_1
_geom_contact_atom_site_label_2
_geom_contact_distance
_geom_contact_site_symmetry_2
Cu(1) C(21) 3.398(2) 3_655
Cu(1) C(22) 3.468(2) 3_655
O(1) C(5) 3.820(3) 4_554
O(1) C(28) 3.646(2) 2_755
O(1) C(29) 3.341(3) 2_755
O(1) C(35a) 3.825(8) 4_655
O(1) C(35c) 3.827(15) 4_655
O(2) O(3b) 3.688(7) .
O(2) O(3c) 3.77(2) .
O(2) N(2) 3.628(2) 4_554
O(2) C(6) 3.807(3) 4_554
O(2) C(11) 3.342(2) 4_554
O(3a) N(4) 3.934(12) .
O(3a) C(2) 3.922(11) 2_655
O(3a) C(3) 3.941(12) 2_655
O(3a) C(3) 3.861(15) 4_454
O(3a) C(4) 3.962(12) 2_655
O(3a) C(5) 3.981(13) 2_655
O(3a) C(6) 3.987(13) 2_655
O(3a) C(7) 3.949(12) 2_655
O(3a) C(12) 3.975(15) 4_554
O(3b) O(2) 3.688(7) .
O(3b) N(4) 3.014(6) .
O(3b) C(3) 3.947(8) 4_454
O(3b) C(12) 3.817(8) 4_554
O(3b) C(14) 3.331(7) .
O(3b) C(15) 3.833(6) .
O(3b) C(16) 3.742(6) .
O(3b) C(17) 3.805(7) .
O(3b) C(19) 3.746(8) .
O(3b) C(27) 3.741(7) 3_655
O(3b) C(28) 3.297(7) 3_655
O(3c) O(2) 3.77(2) .
O(3c) N(4) 3.633(17) .
O(3c) C(2) 3.831(16) 2_655
O(3c) C(6) 3.876(18) 2_655
O(3c) C(7) 3.763(16) 2_655
O(3c) C(14) 3.856(17) .
O(3c) C(34) 3.748(18) .
O(3d) O(3d) 3.95(2) 3_565
O(3d) N(8) 3.959(14) 4_454
O(3d) C(2) 3.724(15) 2_655
O(3d) C(3) 3.733(15) 2_655
O(3d) C(3) 3.590(19) 4_454
O(3d) C(4) 3.901(16) 2_655
O(3d) C(7) 3.902(16) 2_655
O(3d) C(35d) 3.84(2) 3_565
N(1) C(21) 3.640(2) 3_655
N(2) O(2) 3.628(2) 4_555
N(2) C(18) 3.820(3) 4_555
N(2) C(21) 3.981(3) 3_655
N(2) C(22) 3.875(2) 4_555
N(2) C(23) 3.638(3) 4_555
N(2) C(34) 3.480(3) 2_645
N(3) C(21) 3.815(3) 3_655
N(3) C(21) 3.945(3) 4_555
N(3) C(22) 3.504(3) 3_655
N(4) O(3a) 3.934(12) .
N(4) O(3b) 3.014(6) .
N(4) O(3c) 3.633(17) .
N(4) N(6) 3.925(2) 3_655
N(4) C(27) 3.594(2) 3_655
N(5) C(6) 3.579(3) 4_554
N(5) C(22) 3.806(3) 3_655
N(6) N(4) 3.925(2) 3_655
N(6) C(5) 3.748(2) 4_554
N(6) C(6) 3.539(2) 4_554
N(6) C(7) 3.748(3) 4_554
N(6) C(18) 3.713(2) 3_655
N(6) C(19) 3.963(2) 3_655
N(6) C(23) 3.786(3) 3_655
N(6) C(33) 3.802(4) 4_554
N(7) C(4) 3.869(3) 4_554
N(7) C(5) 3.309(3) 4_554
N(7) C(6) 3.814(2) 4_554
N(7) C(20) 3.541(3) 3_655
N(7) C(21) 3.502(3) 3_655
N(7) C(22) 3.940(3) 3_655
N(8) O(3d) 3.959(14) 4_655
N(8) C(20) 3.925(2) 3_655
N(8) C(35a) 3.029(8) 4_655
N(8) C(35b) 3.294(16) 2_645
N(8) C(35c) 3.011(14) 4_655
N(8) C(35d) 3.175(19) 2_645
C(1) C(35a) 3.792(8) 4_655
C(1) C(35b) 3.814(15) 2_645
C(1) C(35c) 3.718(16) 4_655
C(1) C(35d) 3.897(19) 2_645
C(2) O(3a) 3.922(11) 2_645
C(2) O(3c) 3.831(16) 2_645
C(2) O(3d) 3.724(15) 2_645
C(2) C(35a) 3.960(10) 4_655
C(2) C(35b) 3.472(15) 2_645
C(2) C(35c) 3.769(18) 4_655
C(2) C(35d) 3.643(19) 2_645
C(3) O(3a) 3.941(12) 2_645
C(3) O(3a) 3.861(15) 4_655
C(3) O(3b) 3.947(8) 4_655
C(3) O(3d) 3.733(15) 2_645
C(3) O(3d) 3.590(19) 4_655
C(3) C(35a) 3.513(11) 4_655
C(3) C(35b) 3.878(15) 2_645
C(3) C(35b) 3.998(17) 4_655
C(3) C(35c) 3.25(2) 4_655
C(3) C(35d) 3.928(19) 2_645
C(3) C(35d) 3.47(2) 4_655
C(4) O(3a) 3.962(12) 2_645
C(4) O(3d) 3.901(16) 2_645
C(4) N(7) 3.869(3) 4_555
C(4) C(25) 3.693(3) 4_555
C(4) C(26) 3.845(3) 4_555
C(4) C(29) 3.746(3) 3_756
C(4) C(30) 3.617(3) 3_756
C(4) C(35d) 3.80(2) 4_655
C(5) O(1) 3.820(3) 4_555
C(5) O(3a) 3.981(13) 2_645
C(5) N(6) 3.748(2) 4_555
C(5) N(7) 3.309(3) 4_555
C(5) C(25) 3.408(3) 4_555
C(5) C(29) 3.844(3) 3_756
C(5) C(30) 3.959(3) 3_756
C(5) C(32) 3.909(3) 4_555
C(6) O(2) 3.807(3) 4_555
C(6) O(3a) 3.987(13) 2_645
C(6) O(3c) 3.876(18) 2_645
C(6) N(5) 3.579(3) 4_555
C(6) N(6) 3.539(2) 4_555
C(6) N(7) 3.814(2) 4_555
C(6) C(24) 3.463(3) 4_555
C(6) C(25) 3.695(3) 4_555
C(6) C(34) 3.974(4) 4_555
C(7) O(3a) 3.949(12) 2_645
C(7) O(3c) 3.763(16) 2_645
C(7) O(3d) 3.902(16) 2_645
C(7) N(6) 3.748(3) 4_555
C(7) C(24) 3.824(3) 4_555
C(7) C(35b) 3.607(17) 2_645
C(7) C(35d) 3.99(2) 2_645
C(8) C(21) 3.871(3) 3_655
C(8) C(23) 3.971(3) 4_555
C(9) C(20) 3.882(3) 4_555
C(9) C(21) 3.946(3) 3_655
C(9) C(21) 3.813(3) 4_555
C(9) C(22) 3.843(3) 3_655
C(9) C(22) 3.884(3) 4_555
C(9) C(23) 3.978(3) 4_555
C(10) C(18) 3.888(3) 4_555
C(10) C(19) 3.451(3) 4_555
C(10) C(20) 3.426(3) 4_555
C(10) C(21) 3.874(3) 4_555
C(10) C(33) 3.766(3) 2_645
C(11) O(2) 3.342(2) 4_555
C(11) C(18) 3.606(3) 4_555
C(11) C(19) 3.133(3) 4_555
C(11) C(20) 3.604(3) 4_555
C(11) C(33) 3.855(3) 2_645
C(12) O(3a) 3.975(15) 4_555
C(12) O(3b) 3.817(8) 4_555
C(12) C(19) 3.404(3) 4_555
C(12) C(20) 3.822(3) 4_555
C(12) C(29) 3.509(3) 1_455
C(12) C(30) 3.469(3) 1_455
C(12) C(33) 3.883(4) 2_645
C(12) C(35a) 3.530(11) 4_555
C(12) C(35c) 3.82(2) 4_555
C(13) C(19) 3.930(3) 4_555
C(13) C(20) 3.885(3) 4_555
C(13) C(28) 3.752(3) 1_455
C(13) C(29) 3.413(3) 1_455
C(13) C(30) 3.545(3) 1_455
C(13) C(31) 3.978(3) 1_455
C(13) C(33) 3.878(3) 2_645
C(14) O(3b) 3.331(7) .
C(14) O(3c) 3.856(17) .
C(14) C(20) 3.760(3) 4_555
C(14) C(27) 3.658(3) 3_655
C(14) C(28) 3.937(3) 3_655
C(14) C(33) 3.822(3) 2_645
C(14) C(35b) 3.692(15) .
C(14) C(35d) 3.675(19) .
C(15) O(3b) 3.833(6) .
C(15) C(19) 3.997(3) 4_555
C(15) C(20) 3.529(3) 4_555
C(15) C(21) 3.955(3) 4_555
C(15) C(33) 3.732(3) 2_645
C(16) O(3b) 3.742(6) .
C(16) C(22) 3.910(3) 3_655
C(17) O(3b) 3.805(7) .
C(18) N(2) 3.820(3) 4_554
C(18) N(6) 3.713(2) 3_655
C(18) C(10) 3.888(3) 4_554
C(18) C(11) 3.606(3) 4_554
C(18) C(25) 3.806(3) 3_655
C(18) C(26) 3.940(3) 3_655
C(19) O(3b) 3.746(8) .
C(19) N(6) 3.963(2) 3_655
C(19) C(10) 3.451(3) 4_554
C(19) C(11) 3.133(3) 4_554
C(19) C(12) 3.404(3) 4_554
C(19) C(13) 3.930(3) 4_554
C(19) C(15) 3.997(3) 4_554
C(19) C(25) 3.590(3) 3_655
C(19) C(26) 3.335(3) 3_655
C(19) C(27) 3.550(4) 3_655
C(19) C(28) 3.943(4) 3_655
C(19) C(30) 3.998(3) 3_655
C(19) C(31) 3.593(3) 3_655
C(20) N(7) 3.541(3) 3_655
C(20) N(8) 3.925(2) 3_655
C(20) C(9) 3.882(3) 4_554
C(20) C(10) 3.426(3) 4_554
C(20) C(11) 3.604(3) 4_554
C(20) C(12) 3.822(3) 4_554
C(20) C(13) 3.885(3) 4_554
C(20) C(14) 3.760(3) 4_554
C(20) C(15) 3.529(3) 4_554
C(20) C(25) 3.607(3) 3_655
C(20) C(26) 3.538(3) 3_655
C(20) C(30) 3.801(3) 3_655
C(20) C(31) 3.336(3) 3_655
C(20) C(32) 3.376(3) 3_655
C(20) C(35b) 3.447(14) 4_554
C(20) C(35d) 3.515(17) 4_554
C(21) Cu(1) 3.398(2) 3_655
C(21) N(1) 3.640(2) 3_655
C(21) N(2) 3.981(3) 3_655
C(21) N(3) 3.815(3) 3_655
C(21) N(3) 3.945(3) 4_554
C(21) N(7) 3.502(3) 3_655
C(21) C(8) 3.871(3) 3_655
C(21) C(9) 3.946(3) 3_655
C(21) C(9) 3.813(3) 4_554
C(21) C(10) 3.874(3) 4_554
C(21) C(15) 3.955(3) 4_554
C(21) C(25) 3.850(3) 3_655
C(21) C(32) 3.664(3) 3_655
C(21) C(34) 3.835(4) 4_554
C(21) C(35b) 3.676(13) 4_554
C(21) C(35d) 3.950(16) 4_554
C(22) Cu(1) 3.468(2) 3_655
C(22) N(2) 3.875(2) 4_554
C(22) N(3) 3.504(3) 3_655
C(22) N(5) 3.806(3) 3_655
C(22) N(7) 3.940(3) 3_655
C(22) C(9) 3.843(3) 3_655
C(22) C(9) 3.884(3) 4_554
C(22) C(16) 3.910(3) 3_655
C(22) C(24) 3.967(3) 3_655
C(22) C(33) 3.930(4) 4_554
C(23) N(2) 3.638(3) 4_554
C(23) N(6) 3.786(3) 3_655
C(23) C(8) 3.971(3) 4_554
C(23) C(9) 3.978(3) 4_554
C(23) C(24) 3.778(3) 3_655
C(24) C(6) 3.463(3) 4_554
C(24) C(7) 3.824(3) 4_554
C(24) C(22) 3.967(3) 3_655
C(24) C(23) 3.778(3) 3_655
C(24) C(24) 3.913(3) 3_655
C(25) C(4) 3.693(3) 4_554
C(25) C(5) 3.408(3) 4_554
C(25) C(6) 3.695(3) 4_554
C(25) C(18) 3.806(3) 3_655
C(25) C(19) 3.590(3) 3_655
C(25) C(20) 3.607(3) 3_655
C(25) C(21) 3.850(3) 3_655
C(26) C(4) 3.845(3) 4_554
C(26) C(18) 3.940(3) 3_655
C(26) C(19) 3.335(3) 3_655
C(26) C(20) 3.538(3) 3_655
C(27) O(3b) 3.741(7) 3_655
C(27) N(4) 3.594(2) 3_655
C(27) C(14) 3.658(3) 3_655
C(27) C(19) 3.550(4) 3_655
C(28) O(1) 3.646(2) 2_745
C(28) O(3b) 3.297(7) 3_655
C(28) C(13) 3.752(3) 1_655
C(28) C(14) 3.937(3) 3_655
C(28) C(19) 3.943(4) 3_655
C(28) C(35a) 3.368(8) 3_655
C(28) C(35c) 3.479(15) 3_655
C(29) O(1) 3.341(3) 2_745
C(29) C(4) 3.746(3) 3_756
C(29) C(5) 3.844(3) 3_756
C(29) C(12) 3.509(3) 1_655
C(29) C(13) 3.413(3) 1_655
C(29) C(33) 3.818(4) 2_745
C(29) C(35a) 3.774(8) 3_655
C(29) C(35c) 3.961(16) 3_655
C(30) C(4) 3.617(3) 3_756
C(30) C(5) 3.959(3) 3_756
C(30) C(12) 3.469(3) 1_655
C(30) C(13) 3.545(3) 1_655
C(30) C(19) 3.998(3) 3_655
C(30) C(20) 3.801(3) 3_655
C(30) C(35a) 3.650(8) 4_655
C(30) C(35c) 3.782(16) 4_655
C(30) C(35d) 3.82(2) 2_645
C(31) C(13) 3.978(3) 1_655
C(31) C(19) 3.593(3) 3_655
C(31) C(20) 3.336(3) 3_655
C(31) C(35a) 3.957(8) 4_655
C(32) C(5) 3.909(3) 4_554
C(32) C(20) 3.376(3) 3_655
C(32) C(21) 3.664(3) 3_655
C(32) C(35a) 3.788(7) 4_655
C(32) C(35b) 3.937(17) 2_645
C(32) C(35c) 3.859(14) 4_655
C(32) C(35d) 3.797(19) 2_645
C(33) N(6) 3.802(4) 4_555
C(33) C(10) 3.766(3) 2_655
C(33) C(11) 3.855(3) 2_655
C(33) C(12) 3.883(4) 2_655
C(33) C(13) 3.878(3) 2_655
C(33) C(14) 3.822(3) 2_655
C(33) C(15) 3.732(3) 2_655
C(33) C(22) 3.930(4) 4_555
C(33) C(29) 3.818(4) 2_755
C(34) O(3c) 3.748(18) .
C(34) N(2) 3.480(3) 2_655
C(34) C(6) 3.974(4) 4_554
C(34) C(21) 3.835(4) 4_555
C(34) C(35b) 3.974(19) .
C(35a) O(1) 3.825(8) 4_454
C(35a) N(8) 3.029(8) 4_454
C(35a) C(1) 3.792(8) 4_454
C(35a) C(2) 3.960(10) 4_454
C(35a) C(3) 3.513(11) 4_454
C(35a) C(12) 3.530(11) 4_554
C(35a) C(28) 3.368(8) 3_655
C(35a) C(29) 3.774(8) 3_655
C(35a) C(30) 3.650(8) 4_454
C(35a) C(31) 3.957(8) 4_454
C(35a) C(32) 3.788(7) 4_454
C(35b) N(8) 3.294(16) 2_655
C(35b) C(1) 3.814(15) 2_655
C(35b) C(2) 3.472(15) 2_655
C(35b) C(3) 3.878(15) 2_655
C(35b) C(3) 3.998(17) 4_454
C(35b) C(7) 3.607(17) 2_655
C(35b) C(14) 3.692(15) .
C(35b) C(20) 3.447(14) 4_555
C(35b) C(21) 3.676(13) 4_555
C(35b) C(32) 3.937(17) 2_655
C(35b) C(34) 3.974(19) .
C(35c) O(1) 3.827(15) 4_454
C(35c) N(8) 3.011(14) 4_454
C(35c) C(1) 3.718(16) 4_454
C(35c) C(2) 3.769(18) 4_454
C(35c) C(3) 3.25(2) 4_454
C(35c) C(12) 3.82(2) 4_554
C(35c) C(28) 3.479(16) 3_655
C(35c) C(29) 3.961(16) 3_655
C(35c) C(30) 3.782(16) 4_454
C(35c) C(32) 3.859(14) 4_454
C(35d) O(3d) 3.84(2) 3_565
C(35d) N(8) 3.175(19) 2_655
C(35d) C(1) 3.897(19) 2_655
C(35d) C(2) 3.643(19) 2_655
C(35d) C(3) 3.928(19) 2_655
C(35d) C(3) 3.47(2) 4_454
C(35d) C(4) 3.80(2) 4_454
C(35d) C(7) 3.99(2) 2_655
C(35d) C(14) 3.675(19) .
C(35d) C(20) 3.515(17) 4_555
C(35d) C(21) 3.950(16) 4_555
C(35d) C(30) 3.82(2) 2_655
C(35d) C(32) 3.797(19) 2_655
Cu(1) H(3) 3.736 4_554
Cu(1) H(4) 3.949 4_554
Cu(1) H(11) 3.310 3_655
Cu(1) H(12) 3.430 3_655
O(1) H(3) 2.919 4_554
O(1) H(14) 3.175 2_755
O(1) H(15) 2.560 2_755
O(2) H(4) 2.953 4_554
O(2) H(5) 2.585 4_554
O(2) H(21) 3.798 3_665
O(3a) H(1) 3.122 4_454
O(3a) H(6) 3.128 4_554
O(3a) H(8) 3.398 .
O(3a) H(9) 3.968 .
O(3a) H(10) 3.997 4_555
O(3a) H(14) 3.996 3_655
O(3a) H(16) 3.323 4_454
O(3a) H(20) 3.395 .
O(3b) H(1) 3.040 4_454
O(3b) H(5) 3.991 4_554
O(3b) H(6) 3.136 4_554
O(3b) H(8) 2.536 .
O(3b) H(9) 2.909 .
O(3b) H(13) 3.713 3_655
O(3b) H(14) 2.905 3_655
O(3b) H(16) 3.994 4_454
O(3b) H(20) 3.506 .
O(3c) H(1) 3.358 4_454
O(3c) H(6) 3.356 4_554
O(3c) H(8) 3.271 .
O(3c) H(9) 3.986 .
O(3c) H(10) 3.649 4_555
O(3c) H(11) 3.835 4_555
O(3c) H(16) 3.737 4_454
O(3c) H(20) 2.948 .
O(3d) H(1) 2.916 4_454
O(3d) H(6) 3.516 4_554
O(3d) H(8) 3.451 .
O(3d) H(10) 3.770 4_555
O(3d) H(16) 3.402 4_454
O(3d) H(20) 3.602 .
N(1) H(11) 3.099 3_655
N(2) H(11) 3.199 3_655
N(2) H(12) 3.869 3_655
N(2) H(20) 3.277 2_645
N(2) H(21) 2.851 2_645
N(2) H(22) 3.875 2_645
N(3) H(11) 3.541 3_655
N(3) H(11) 3.986 4_555
N(3) H(12) 2.956 3_655
N(4) H(12) 3.730 3_655
N(4) H(13) 3.128 3_655
N(5) H(4) 3.145 4_554
N(5) H(12) 3.739 3_655
N(6) H(4) 3.737 4_554
N(6) H(19) 2.929 4_554
N(7) H(2) 3.987 4_554
N(7) H(3) 3.044 4_554
N(7) H(4) 3.927 4_554
N(7) H(10) 3.715 3_655
N(7) H(11) 3.662 3_655
N(8) H(3) 3.963 4_554
N(8) H(10) 3.512 3_655
N(8) H(11) 3.788 3_655
N(8) H(15) 3.798 2_755
C(1) H(3) 3.899 4_554
C(1) H(11) 3.922 3_655
C(1) H(15) 3.760 2_755
C(3) H(7) 3.671 4_655
C(3) H(8) 3.814 4_655
C(3) H(14) 3.631 2_755
C(3) H(16) 3.805 3_756
C(4) H(7) 3.383 4_655
C(4) H(15) 3.206 3_756
C(4) H(16) 2.974 3_756
C(5) H(5) 3.880 3_656
C(5) H(6) 3.614 3_656
C(5) H(15) 3.114 3_756
C(5) H(16) 3.373 3_756
C(6) H(5) 3.712 3_656
C(6) H(20) 3.827 2_645
C(6) H(21) 3.707 2_645
C(6) H(21) 3.627 4_555
C(6) H(22) 3.864 4_555
C(7) H(11) 3.916 3_655
C(7) H(20) 3.688 2_645
C(7) H(21) 3.876 2_645
C(8) H(11) 3.090 3_655
C(8) H(20) 3.496 2_645
C(8) H(21) 3.592 2_645
C(9) H(11) 3.401 3_655
C(9) H(12) 3.210 3_655
C(9) H(17) 3.880 2_645
C(9) H(21) 3.561 2_645
C(10) H(9) 3.655 4_555
C(10) H(10) 3.597 4_555
C(10) H(12) 3.582 3_655
C(10) H(17) 3.280 2_645
C(10) H(18) 3.338 2_645
C(10) H(21) 3.799 2_645
C(11) H(3) 3.757 3_656
C(11) H(4) 3.973 3_656
C(11) H(9) 3.017 4_555
C(11) H(10) 3.783 4_555
C(11) H(17) 3.400 2_645
C(11) H(18) 3.394 2_645
C(11) H(21) 3.561 2_645
C(12) H(3) 3.623 3_656
C(12) H(9) 2.957 4_555
C(12) H(10) 3.695 4_555
C(12) H(15) 3.441 1_455
C(12) H(16) 3.374 1_455
C(12) H(17) 3.761 2_645
C(12) H(18) 3.182 2_645
C(13) H(1) 3.845 4_454
C(13) H(2) 3.405 4_454
C(13) H(9) 3.558 4_555
C(13) H(10) 3.446 4_555
C(13) H(13) 3.822 3_655
C(13) H(15) 3.595 1_455
C(13) H(16) 3.802 1_455
C(13) H(18) 2.968 2_645
C(14) H(1) 3.659 4_454
C(14) H(2) 3.976 4_454
C(14) H(10) 3.289 4_555
C(14) H(13) 2.896 3_655
C(14) H(14) 3.437 3_655
C(14) H(17) 3.955 2_645
C(14) H(18) 2.948 2_645
C(15) H(10) 3.374 4_555
C(15) H(12) 3.624 3_655
C(15) H(13) 3.250 3_655
C(15) H(17) 3.554 2_645
C(15) H(18) 3.108 2_645
C(16) H(11) 3.931 4_555
C(16) H(12) 3.187 3_655
C(16) H(13) 3.447 3_655
C(17) H(4) 3.606 4_554
C(17) H(5) 3.583 4_554
C(18) H(5) 3.417 4_554
C(19) H(5) 3.272 4_554
C(19) H(6) 3.705 4_554
C(19) H(13) 3.884 3_655
C(20) H(20) 3.952 4_554
C(21) H(20) 3.182 4_554
C(21) H(22) 3.633 4_554
C(22) H(17) 3.396 4_554
C(22) H(19) 3.547 4_554
C(22) H(22) 3.983 4_554
C(23) H(4) 3.958 4_554
C(23) H(19) 3.861 4_554
C(24) H(4) 3.313 4_554
C(24) H(19) 3.680 4_554
C(25) H(2) 3.958 4_554
C(25) H(3) 3.518 4_554
C(25) H(4) 3.983 4_554
C(25) H(9) 3.898 3_655
C(25) H(10) 3.930 3_655
C(25) H(19) 3.632 4_554
C(26) H(2) 3.854 4_554
C(26) H(7) 3.418 1_655
C(26) H(9) 3.280 3_655
C(26) H(10) 3.619 3_655
C(26) H(19) 3.844 4_554
C(27) H(7) 3.449 1_655
C(27) H(8) 3.095 3_655
C(27) H(9) 3.182 3_655
C(27) H(18) 3.596 4_554
C(27) H(19) 3.587 4_554
C(28) H(1) 3.812 2_745
C(28) H(7) 3.237 1_655
C(28) H(8) 3.145 3_655
C(28) H(9) 3.295 3_655
C(28) H(18) 3.401 2_745
C(29) H(2) 3.115 3_756
C(29) H(3) 3.308 3_756
C(29) H(6) 3.204 1_655
C(29) H(7) 3.038 1_655
C(29) H(9) 3.517 3_655
C(29) H(10) 3.959 3_655
C(29) H(18) 3.276 2_745
C(30) H(2) 3.068 3_756
C(30) H(3) 3.703 3_756
C(30) H(6) 2.869 1_655
C(30) H(7) 3.029 1_655
C(30) H(9) 3.656 3_655
C(30) H(10) 3.267 3_655
C(31) H(2) 3.887 4_554
C(31) H(6) 3.704 1_655
C(31) H(7) 3.200 1_655
C(31) H(9) 3.531 3_655
C(31) H(10) 3.068 3_655
C(32) H(2) 3.922 4_554
C(32) H(3) 3.525 4_554
C(32) H(10) 3.178 3_655
C(32) H(11) 3.680 3_655
C(33) H(3) 3.512 4_554
C(33) H(12) 3.185 4_555
C(33) H(13) 3.291 4_555
C(33) H(14) 3.547 2_755
C(33) H(15) 3.199 2_755
C(34) H(4) 3.757 2_655
C(34) H(4) 3.056 4_554
C(34) H(5) 3.814 2_655
C(34) H(5) 3.480 4_554
C(34) H(11) 3.100 4_555
C(34) H(21) 3.886 3_665
C(35a) H(1) 2.724 4_454
C(35a) H(6) 2.722 4_554
C(35a) H(8) 3.369 .
C(35a) H(9) 3.329 .
C(35a) H(14) 2.921 3_655
C(35a) H(15) 3.643 3_655
C(35a) H(16) 3.003 4_454
C(35b) H(1) 3.364 4_454
C(35b) H(8) 3.319 .
C(35b) H(10) 2.680 4_555
C(35b) H(11) 3.151 4_555
C(35b) H(16) 3.794 2_655
C(35b) H(20) 3.035 .
C(35c) H(1) 2.466 4_454
C(35c) H(6) 2.985 4_554
C(35c) H(8) 3.233 .
C(35c) H(9) 3.588 .
C(35c) H(14) 2.952 3_655
C(35c) H(15) 3.821 3_655
C(35c) H(16) 3.089 4_454
C(35d) H(1) 2.914 4_454
C(35d) H(2) 3.531 4_454
C(35d) H(8) 3.290 .
C(35d) H(10) 2.655 4_555
C(35d) H(11) 3.535 4_555
C(35d) H(16) 3.266 2_655
C(35d) H(20) 3.641 .
H(1) O(3a) 3.122 4_655
H(1) O(3b) 3.040 4_655
H(1) O(3c) 3.358 4_655
H(1) O(3d) 2.916 4_655
H(1) C(13) 3.845 4_655
H(1) C(14) 3.659 4_655
H(1) C(28) 3.812 2_755
H(1) C(35a) 2.724 4_655
H(1) C(35b) 3.364 4_655
H(1) C(35c) 2.466 4_655
H(1) C(35d) 2.914 4_655
H(1) H(7) 3.334 4_655
H(1) H(8) 2.986 4_655
H(1) H(14) 2.885 2_755
H(2) N(7) 3.987 4_555
H(2) C(13) 3.405 4_655
H(2) C(14) 3.976 4_655
H(2) C(25) 3.958 4_555
H(2) C(26) 3.854 4_555
H(2) C(29) 3.115 3_756
H(2) C(30) 3.068 3_756
H(2) C(31) 3.887 4_555
H(2) C(32) 3.922 4_555
H(2) C(35d) 3.531 4_655
H(2) H(7) 2.740 4_655
H(2) H(8) 3.842 4_655
H(2) H(10) 3.936 1_656
H(2) H(15) 2.666 3_756
H(2) H(16) 2.602 3_756
H(3) Cu(1) 3.736 4_555
H(3) O(1) 2.919 4_555
H(3) N(7) 3.044 4_555
H(3) N(8) 3.963 4_555
H(3) C(1) 3.899 4_555
H(3) C(11) 3.757 3_656
H(3) C(12) 3.623 3_656
H(3) C(25) 3.518 4_555
H(3) C(29) 3.308 3_756
H(3) C(30) 3.703 3_756
H(3) C(32) 3.525 4_555
H(3) C(33) 3.512 4_555
H(3) H(5) 3.564 3_656
H(3) H(6) 3.291 3_656
H(3) H(15) 2.479 3_756
H(3) H(16) 3.312 3_756
H(3) H(17) 3.328 4_555
H(3) H(18) 3.612 4_555
H(3) H(22) 3.895 4_555
H(4) Cu(1) 3.949 4_555
H(4) O(2) 2.953 4_555
H(4) N(5) 3.145 4_555
H(4) N(6) 3.737 4_555
H(4) N(7) 3.927 4_555
H(4) C(11) 3.973 3_656
H(4) C(17) 3.606 4_555
H(4) C(23) 3.958 4_555
H(4) C(24) 3.313 4_555
H(4) C(25) 3.983 4_555
H(4) C(34) 3.757 2_645
H(4) C(34) 3.056 4_555
H(4) H(5) 3.265 3_656
H(4) H(20) 3.634 2_645
H(4) H(21) 3.146 2_645
H(4) H(21) 2.696 4_555
H(4) H(22) 3.048 4_555
H(5) O(2) 2.585 4_555
H(5) O(3b) 3.991 4_555
H(5) C(5) 3.880 3_656
H(5) C(6) 3.712 3_656
H(5) C(17) 3.583 4_555
H(5) C(18) 3.417 4_555
H(5) C(19) 3.272 4_555
H(5) C(34) 3.814 2_645
H(5) C(34) 3.480 4_555
H(5) H(3) 3.564 3_656
H(5) H(4) 3.265 3_656
H(5) H(9) 3.156 4_555
H(5) H(17) 3.717 2_645
H(5) H(20) 3.701 4_555
H(5) H(21) 2.931 2_645
H(5) H(21) 3.431 4_555
H(5) H(22) 3.893 2_645
H(6) O(3a) 3.128 4_555
H(6) O(3b) 3.136 4_555
H(6) O(3c) 3.356 4_555
H(6) O(3d) 3.516 4_555
H(6) C(5) 3.614 3_656
H(6) C(19) 3.705 4_555
H(6) C(29) 3.204 1_455
H(6) C(30) 2.869 1_455
H(6) C(31) 3.704 1_455
H(6) C(35a) 2.722 4_555
H(6) C(35c) 2.985 4_555
H(6) H(3) 3.291 3_656
H(6) H(9) 3.059 4_555
H(6) H(15) 3.178 1_455
H(6) H(16) 2.589 1_455
H(6) H(18) 3.699 2_645
H(7) C(3) 3.671 4_454
H(7) C(4) 3.383 4_454
H(7) C(26) 3.418 1_455
H(7) C(27) 3.449 1_455
H(7) C(28) 3.237 1_455
H(7) C(29) 3.038 1_455
H(7) C(30) 3.029 1_455
H(7) C(31) 3.200 1_455
H(7) H(1) 3.334 4_454
H(7) H(2) 2.740 4_454
H(7) H(9) 3.975 4_555
H(7) H(10) 3.870 4_555
H(7) H(14) 3.737 1_455
H(7) H(14) 3.928 3_655
H(7) H(15) 3.464 1_455
H(7) H(16) 3.445 1_455
H(7) H(18) 3.401 2_645
H(8) O(3a) 3.398 .
H(8) O(3b) 2.536 .
H(8) O(3c) 3.271 .
H(8) O(3d) 3.451 .
H(8) C(3) 3.814 4_454
H(8) C(27) 3.095 3_655
H(8) C(28) 3.145 3_655
H(8) C(35a) 3.369 .
H(8) C(35b) 3.319 .
H(8) C(35c) 3.233 .
H(8) C(35d) 3.290 .
H(8) H(1) 2.986 4_454
H(8) H(2) 3.842 4_454
H(8) H(10) 3.630 4_555
H(8) H(13) 2.514 3_655
H(8) H(14) 2.591 3_655
H(8) H(18) 3.377 2_645
H(9) O(3a) 3.968 .
H(9) O(3b) 2.909 .
H(9) O(3c) 3.986 .
H(9) C(10) 3.655 4_554
H(9) C(11) 3.017 4_554
H(9) C(12) 2.957 4_554
H(9) C(13) 3.558 4_554
H(9) C(25) 3.898 3_655
H(9) C(26) 3.280 3_655
H(9) C(27) 3.182 3_655
H(9) C(28) 3.295 3_655
H(9) C(29) 3.517 3_655
H(9) C(30) 3.656 3_655
H(9) C(31) 3.531 3_655
H(9) C(35a) 3.329 .
H(9) C(35c) 3.588 .
H(9) H(5) 3.156 4_554
H(9) H(6) 3.059 4_554
H(9) H(7) 3.975 4_554
H(9) H(13) 3.558 3_655
H(9) H(14) 3.732 3_655
H(10) O(3a) 3.997 4_554
H(10) O(3c) 3.649 4_554
H(10) O(3d) 3.770 4_554
H(10) N(7) 3.715 3_655
H(10) N(8) 3.512 3_655
H(10) C(10) 3.597 4_554
H(10) C(11) 3.783 4_554
H(10) C(12) 3.695 4_554
H(10) C(13) 3.446 4_554
H(10) C(14) 3.289 4_554
H(10) C(15) 3.374 4_554
H(10) C(25) 3.930 3_655
H(10) C(26) 3.619 3_655
H(10) C(29) 3.959 3_655
H(10) C(30) 3.267 3_655
H(10) C(31) 3.068 3_655
H(10) C(32) 3.178 3_655
H(10) C(35b) 2.680 4_554
H(10) C(35d) 2.655 4_554
H(10) H(2) 3.936 1_454
H(10) H(7) 3.870 4_554
H(10) H(8) 3.630 4_554
H(10) H(16) 3.415 3_655
H(10) H(20) 3.857 4_554
H(11) Cu(1) 3.310 3_655
H(11) O(3c) 3.835 4_554
H(11) N(1) 3.099 3_655
H(11) N(2) 3.199 3_655
H(11) N(3) 3.541 3_655
H(11) N(3) 3.986 4_554
H(11) N(7) 3.662 3_655
H(11) N(8) 3.788 3_655
H(11) C(1) 3.922 3_655
H(11) C(7) 3.916 3_655
H(11) C(8) 3.090 3_655
H(11) C(9) 3.401 3_655
H(11) C(16) 3.931 4_554
H(11) C(32) 3.680 3_655
H(11) C(34) 3.100 4_554
H(11) C(35b) 3.151 4_554
H(11) C(35d) 3.535 4_554
H(11) H(20) 2.388 4_554
H(11) H(21) 3.419 4_554
H(11) H(22) 3.085 4_554
H(12) Cu(1) 3.430 3_655
H(12) N(2) 3.869 3_655
H(12) N(3) 2.956 3_655
H(12) N(4) 3.730 3_655
H(12) N(5) 3.739 3_655
H(12) C(9) 3.210 3_655
H(12) C(10) 3.582 3_655
H(12) C(15) 3.624 3_655
H(12) C(16) 3.187 3_655
H(12) C(33) 3.185 4_554
H(12) H(17) 2.660 4_554
H(12) H(18) 3.563 4_554
H(12) H(19) 2.904 4_554
H(12) H(22) 3.768 4_554
H(13) O(3b) 3.713 3_655
H(13) N(4) 3.128 3_655
H(13) C(13) 3.822 3_655
H(13) C(14) 2.896 3_655
H(13) C(15) 3.250 3_655
H(13) C(16) 3.447 3_655
H(13) C(19) 3.884 3_655
H(13) C(33) 3.291 4_554
H(13) H(8) 2.514 3_655
H(13) H(9) 3.558 3_655
H(13) H(17) 3.853 4_554
H(13) H(18) 2.766 4_554
H(13) H(19) 2.927 4_554
H(14) O(1) 3.175 2_745
H(14) O(3a) 3.996 3_655
H(14) O(3b) 2.905 3_655
H(14) C(3) 3.631 2_745
H(14) C(14) 3.437 3_655
H(14) C(33) 3.547 2_745
H(14) C(35a) 2.921 3_655
H(14) C(35c) 2.952 3_655
H(14) H(1) 2.885 2_745
H(14) H(7) 3.737 1_655
H(14) H(7) 3.928 3_655
H(14) H(8) 2.591 3_655
H(14) H(9) 3.732 3_655
H(14) H(18) 3.067 2_745
H(14) H(19) 3.844 2_745
H(15) O(1) 2.560 2_745
H(15) N(8) 3.798 2_745
H(15) C(1) 3.760 2_745
H(15) C(4) 3.206 3_756
H(15) C(5) 3.114 3_756
H(15) C(12) 3.441 1_655
H(15) C(13) 3.595 1_655
H(15) C(33) 3.199 2_745
H(15) C(35a) 3.643 3_655
H(15) C(35c) 3.821 3_655
H(15) H(2) 2.666 3_756
H(15) H(3) 2.479 3_756
H(15) H(6) 3.178 1_655
H(15) H(7) 3.464 1_655
H(15) H(17) 3.672 2_745
H(15) H(18) 2.848 2_745
H(15) H(19) 3.989 2_745
H(16) O(3a) 3.323 4_655
H(16) O(3b) 3.994 4_655
H(16) O(3c) 3.737 4_655
H(16) O(3d) 3.402 4_655
H(16) C(3) 3.805 3_756
H(16) C(4) 2.974 3_756
H(16) C(5) 3.373 3_756
H(16) C(12) 3.374 1_655
H(16) C(13) 3.802 1_655
H(16) C(35a) 3.003 4_655
H(16) C(35b) 3.794 2_645
H(16) C(35c) 3.089 4_655
H(16) C(35d) 3.266 2_645
H(16) H(2) 2.602 3_756
H(16) H(3) 3.312 3_756
H(16) H(6) 2.589 1_655
H(16) H(7) 3.445 1_655
H(16) H(10) 3.415 3_655
H(17) C(9) 3.880 2_655
H(17) C(10) 3.280 2_655
H(17) C(11) 3.400 2_655
H(17) C(12) 3.761 2_655
H(17) C(14) 3.955 2_655
H(17) C(15) 3.554 2_655
H(17) C(22) 3.396 4_555
H(17) H(3) 3.328 4_554
H(17) H(5) 3.717 2_655
H(17) H(12) 2.660 4_555
H(17) H(13) 3.853 4_555
H(17) H(15) 3.672 2_755
H(18) C(10) 3.338 2_655
H(18) C(11) 3.394 2_655
H(18) C(12) 3.182 2_655
H(18) C(13) 2.968 2_655
H(18) C(14) 2.948 2_655
H(18) C(15) 3.108 2_655
H(18) C(27) 3.596 4_555
H(18) C(28) 3.401 2_755
H(18) C(29) 3.276 2_755
H(18) H(3) 3.612 4_554
H(18) H(6) 3.699 2_655
H(18) H(7) 3.401 2_655
H(18) H(8) 3.377 2_655
H(18) H(12) 3.563 4_555
H(18) H(13) 2.766 4_555
H(18) H(14) 3.067 2_755
H(18) H(15) 2.848 2_755
H(19) N(6) 2.929 4_555
H(19) C(22) 3.547 4_555
H(19) C(23) 3.861 4_555
H(19) C(24) 3.680 4_555
H(19) C(25) 3.632 4_555
H(19) C(26) 3.844 4_555
H(19) C(27) 3.587 4_555
H(19) H(12) 2.904 4_555
H(19) H(13) 2.927 4_555
H(19) H(14) 3.844 2_755
H(19) H(15) 3.989 2_755
H(20) O(3a) 3.395 .
H(20) O(3b) 3.506 .
H(20) O(3c) 2.948 .
H(20) O(3d) 3.602 .
H(20) N(2) 3.277 2_655
H(20) C(6) 3.827 2_655
H(20) C(7) 3.688 2_655
H(20) C(8) 3.496 2_655
H(20) C(20) 3.952 4_555
H(20) C(21) 3.182 4_555
H(20) C(35b) 3.035 .
H(20) C(35d) 3.641 .
H(20) H(4) 3.634 2_655
H(20) H(5) 3.701 4_554
H(20) H(10) 3.857 4_555
H(20) H(11) 2.388 4_555
H(21) O(2) 3.798 3_665
H(21) N(2) 2.851 2_655
H(21) C(6) 3.707 2_655
H(21) C(6) 3.627 4_554
H(21) C(7) 3.876 2_655
H(21) C(8) 3.592 2_655
H(21) C(9) 3.561 2_655
H(21) C(10) 3.799 2_655
H(21) C(11) 3.561 2_655
H(21) C(34) 3.886 3_665
H(21) H(4) 3.146 2_655
H(21) H(4) 2.696 4_554
H(21) H(5) 2.931 2_655
H(21) H(5) 3.431 4_554
H(21) H(11) 3.419 4_555
H(21) H(21) 3.125 3_665
H(22) N(2) 3.875 2_655
H(22) C(6) 3.864 4_554
H(22) C(21) 3.633 4_555
H(22) C(22) 3.983 4_555
H(22) H(3) 3.895 4_554
H(22) H(4) 3.048 4_554
H(22) H(5) 3.893 2_655
H(22) H(11) 3.085 4_555
H(22) H(12) 3.768 4_555

loop_
_geom_torsion_atom_site_label_1
_geom_torsion_atom_site_label_2
_geom_torsion_atom_site_label_3
_geom_torsion_atom_site_label_4
_geom_torsion
N(1) Cu(1) N(3) C(9) -18.82(17)
N(1) Cu(1) N(3) C(16) 173.06(17)
N(3) Cu(1) N(1) C(1) -169.78(16)
N(3) Cu(1) N(1) C(8) 15.01(18)
N(1) Cu(1) N(5) C(17) -73.0(9)
N(1) Cu(1) N(5) C(24) 121.7(8)
N(5) Cu(1) N(1) C(1) -74.5(9)
N(5) Cu(1) N(1) C(8) 110.3(8)
N(1) Cu(1) N(7) C(25) 163.95(18)
N(1) Cu(1) N(7) C(32) 10.80(17)
N(7) Cu(1) N(1) C(1) 26.49(16)
N(7) Cu(1) N(1) C(8) -148.71(18)
N(3) Cu(1) N(5) C(17) 22.16(17)
N(3) Cu(1) N(5) C(24) -143.13(19)
N(5) Cu(1) N(3) C(9) 167.20(17)
N(5) Cu(1) N(3) C(16) -0.92(17)
N(3) Cu(1) N(7) C(25) 76.1(3)
N(3) Cu(1) N(7) C(32) -77.1(3)
N(7) Cu(1) N(3) C(9) 69.2(3)
N(7) Cu(1) N(3) C(16) -98.9(2)
N(5) Cu(1) N(7) C(25) -21.99(18)
N(5) Cu(1) N(7) C(32) -175.14(17)
N(7) Cu(1) N(5) C(17) -173.97(17)
N(7) Cu(1) N(5) C(24) 20.75(19)
C(33) O(1) C(1) N(1) 59.2(2)
C(33) O(1) C(1) N(8) -178.46(15)
C(33) O(1) C(1) C(2) -55.9(2)
C(34) O(2) C(17) N(4) 61.9(2)
C(34) O(2) C(17) N(5) -67.4(2)
C(34) O(2) C(17) C(18) -177.8(2)
O(3b) O(3a) O(3c) O(3d) -130(2)
O(3b) O(3a) O(3c) C(35b) -126(2)
O(3b) O(3a) O(3c) C(35c) -14(4)
O(3b) O(3a) O(3c) C(35d) -117.3(13)
O(3c) O(3a) O(3b) O(3d) 93(4)
O(3c) O(3a) O(3b) C(35a) -177(3)
O(3c) O(3a) O(3b) C(35c) 169(3)
O(3b) O(3a) O(3d) O(3c) 89(3)
O(3b) O(3a) O(3d) C(35a) -57(2)
O(3b) O(3a) O(3d) C(35b) 86(3)
O(3b) O(3a) O(3d) C(35c) -53(2)
O(3b) O(3a) O(3d) C(35d) 67(5)
O(3d) O(3a) O(3b) O(3c) -93(4)
O(3d) O(3a) O(3b) C(35a) 90(3)
O(3d) O(3a) O(3b) C(35c) 75(3)
O(3b) O(3a) C(35a) O(3d) 123(2)
O(3b) O(3a) C(35a) C(35c) 102(3)
C(35a) O(3a) O(3b) O(3c) 177(3)
C(35a) O(3a) O(3b) O(3d) -90(3)
C(35a) O(3a) O(3b) C(35c) -14.2(12)
O(3b) O(3a) C(35b) O(3c) 60(3)
O(3b) O(3a) C(35b) O(3d) -124(3)
O(3b) O(3a) C(35b) C(35d) -98(2)
C(35b) O(3a) O(3b) O(3c) -37(2)
C(35b) O(3a) O(3b) O(3d) 56(3)
C(35b) O(3a) O(3b) C(35a) 145.5(15)
C(35b) O(3a) O(3b) C(35c) 131.3(18)
O(3b) O(3a) C(35c) O(3c) 18(5)
O(3b) O(3a) C(35c) O(3d) 130(2)
O(3b) O(3a) C(35c) C(35a) -69(3)
C(35c) O(3a) O(3b) O(3c) -169(3)
C(35c) O(3a) O(3b) O(3d) -75(3)
C(35c) O(3a) O(3b) C(35a) 14.2(12)
O(3b) O(3a) C(35d) O(3c) 75(2)
O(3b) O(3a) C(35d) O(3d) -130(4)
O(3b) O(3a) C(35d) C(35b) 91(2)
C(35d) O(3a) O(3b) O(3c) -62(3)
C(35d) O(3a) O(3b) O(3d) 32(2)
C(35d) O(3a) O(3b) C(35a) 121.3(13)
C(35d) O(3a) O(3b) C(35c) 107.1(16)
O(3c) O(3a) O(3d) O(3b) -89(3)
O(3c) O(3a) O(3d) C(35a) -147(3)
O(3c) O(3a) O(3d) C(35b) -3(3)
O(3c) O(3a) O(3d) C(35c) -143(3)
O(3c) O(3a) O(3d) C(35d) -22(5)
O(3d) O(3a) O(3c) O(3b) 130(2)
O(3d) O(3a) O(3c) C(35b) 4(4)
O(3d) O(3a) O(3c) C(35c) 116(5)
O(3d) O(3a) O(3c) C(35d) 12(3)
O(3c) O(3a) C(35a) O(3b) 4(4)
O(3c) O(3a) C(35a) O(3d) 127(6)
O(3c) O(3a) C(35a) C(35c) 106(6)
C(35a) O(3a) O(3c) O(3b) -3(3)
C(35a) O(3a) O(3c) O(3d) -133(5)
C(35a) O(3a) O(3c) C(35b) -129(3)
C(35a) O(3a) O(3c) C(35c) -17.2(18)
C(35a) O(3a) O(3c) C(35d) -120(3)
O(3c) O(3a) C(35b) O(3d) 175(5)
O(3c) O(3a) C(35b) C(35d) -158(4)
C(35b) O(3a) O(3c) O(3b) 126(2)
C(35b) O(3a) O(3c) O(3d) -4(4)
C(35b) O(3a) O(3c) C(35c) 112(4)
C(35b) O(3a) O(3c) C(35d) 8.9(18)
O(3c) O(3a) C(35c) O(3b) -18(5)
O(3c) O(3a) C(35c) O(3d) 113(6)
O(3c) O(3a) C(35c) C(35a) -87(6)
C(35c) O(3a) O(3c) O(3b) 14(4)
C(35c) O(3a) O(3c) O(3d) -116(5)
C(35c) O(3a) O(3c) C(35b) -112(4)
C(35c) O(3a) O(3c) C(35d) -103(4)
O(3c) O(3a) C(35d) O(3d) 156(5)
O(3c) O(3a) C(35d) C(35b) 16(3)
C(35d) O(3a) O(3c) O(3b) 117.3(13)
C(35d) O(3a) O(3c) O(3d) -12(3)
C(35d) O(3a) O(3c) C(35b) -8.9(18)
C(35d) O(3a) O(3c) C(35c) 103(4)
O(3d) O(3a) C(35a) O(3b) -123(2)
O(3d) O(3a) C(35a) C(35c) -21(4)
C(35a) O(3a) O(3d) O(3b) 57(2)
C(35a) O(3a) O(3d) O(3c) 147(3)
C(35a) O(3a) O(3d) C(35b) 143.7(15)
C(35a) O(3a) O(3d) C(35c) 4.3(9)
C(35a) O(3a) O(3d) C(35d) 125(3)
O(3d) O(3a) C(35b) O(3c) -175(5)
O(3d) O(3a) C(35b) C(35d) 26(3)
C(35b) O(3a) O(3d) O(3b) -86(3)
C(35b) O(3a) O(3d) O(3c) 3(3)
C(35b) O(3a) O(3d) C(35a) -143.7(15)
C(35b) O(3a) O(3d) C(35c) -139.5(18)
C(35b) O(3a) O(3d) C(35d) -19(2)
O(3d) O(3a) C(35c) O(3b) -130(2)
O(3d) O(3a) C(35c) O(3c) -113(6)
O(3d) O(3a) C(35c) C(35a) 160(4)
C(35c) O(3a) O(3d) O(3b) 53(2)
C(35c) O(3a) O(3d) O(3c) 143(3)
C(35c) O(3a) O(3d) C(35a) -4.3(9)
C(35c) O(3a) O(3d) C(35b) 139.5(18)
C(35c) O(3a) O(3d) C(35d) 121(3)
O(3d) O(3a) C(35d) O(3c) -156(5)
O(3d) O(3a) C(35d) C(35b) -139(5)
C(35d) O(3a) O(3d) O(3b) -67(5)
C(35d) O(3a) O(3d) O(3c) 22(5)
C(35d) O(3a) O(3d) C(35a) -125(3)
C(35d) O(3a) O(3d) C(35b) 19(2)
C(35d) O(3a) O(3d) C(35c) -121(3)
C(35a) O(3a) C(35b) O(3c) 111(4)
C(35a) O(3a) C(35b) O(3d) -74(3)
C(35a) O(3a) C(35b) C(35d) -48(3)
C(35b) O(3a) C(35a) O(3b) -69(2)
C(35b) O(3a) C(35a) O(3d) 54(3)
C(35b) O(3a) C(35a) C(35c) 33(4)
C(35a) O(3a) C(35c) O(3b) 69(3)
C(35a) O(3a) C(35c) O(3c) 87(6)
C(35a) O(3a) C(35c) O(3d) -160(4)
C(35c) O(3a) C(35a) O(3b) -102(3)
C(35c) O(3a) C(35a) O(3d) 21(4)
C(35a) O(3a) C(35d) O(3c) 132(3)
C(35a) O(3a) C(35d) O(3d) -72(4)
C(35a) O(3a) C(35d) C(35b) 148(2)
C(35d) O(3a) C(35a) O(3b) -90.0(13)
C(35d) O(3a) C(35a) O(3d) 33(2)
C(35d) O(3a) C(35a) C(35c) 12(3)
C(35b) O(3a) C(35c) O(3b) -84.7(19)
C(35b) O(3a) C(35c) O(3c) -67(5)
C(35b) O(3a) C(35c) O(3d) 46(2)
C(35b) O(3a) C(35c) C(35a) -154(3)
C(35c) O(3a) C(35b) O(3c) 120(3)
C(35c) O(3a) C(35b) O(3d) -65(3)
C(35c) O(3a) C(35b) C(35d) -39(3)
C(35b) O(3a) C(35d) O(3c) -16(3)
C(35b) O(3a) C(35d) O(3d) 139(5)
C(35d) O(3a) C(35b) O(3c) 158(4)
C(35d) O(3a) C(35b) O(3d) -26(3)
C(35c) O(3a) C(35d) O(3c) 134(3)
C(35c) O(3a) C(35d) O(3d) -70(4)
C(35c) O(3a) C(35d) C(35b) 151(2)
C(35d) O(3a) C(35c) O(3b) -100.2(13)
C(35d) O(3a) C(35c) O(3c) -83(5)
C(35d) O(3a) C(35c) O(3d) 30(2)
C(35d) O(3a) C(35c) C(35a) -170(3)
O(3a) O(3b) O(3c) O(3d) 32(2)
O(3a) O(3b) O(3c) C(35b) 113(4)
O(3a) O(3b) O(3c) C(35c) 10(3)
O(3a) O(3b) O(3c) C(35d) 89(3)
O(3a) O(3b) O(3d) O(3c) -57(3)
O(3a) O(3b) O(3d) C(35a) 86(3)
O(3a) O(3b) O(3d) C(35b) -106(3)
O(3a) O(3b) O(3d) C(35c) 98(3)
O(3a) O(3b) O(3d) C(35d) -136(3)
O(3a) O(3b) C(35a) O(3d) -13.1(10)
O(3a) O(3b) C(35a) C(35c) -54(3)
O(3a) O(3b) C(35c) O(3c) -3.9(12)
O(3a) O(3b) C(35c) O(3d) -13.9(10)
O(3a) O(3b) C(35c) C(35a) 120(3)
O(3c) O(3b) O(3d) O(3a) 57(3)
O(3c) O(3b) O(3d) C(35a) 143(2)
O(3c) O(3b) O(3d) C(35b) -49(2)
O(3c) O(3b) O(3d) C(35c) 155(2)
O(3c) O(3b) O(3d) C(35d) -79(2)
O(3d) O(3b) O(3c) O(3a) -32(2)
O(3d) O(3b) O(3c) C(35b) 81(3)
O(3d) O(3b) O(3c) C(35c) -22(2)
O(3d) O(3b) O(3c) C(35d) 58(2)
O(3c) O(3b) C(35a) O(3a) -0.9(11)
O(3c) O(3b) C(35a) O(3d) -14.1(11)
O(3c) O(3b) C(35a) C(35c) -55(3)
C(35a) O(3b) O(3c) O(3a) 3(3)
C(35a) O(3b) O(3c) O(3d) 34(2)
C(35a) O(3b) O(3c) C(35b) 116(2)
C(35a) O(3b) O(3c) C(35c) 12.9(11)
C(35a) O(3b) O(3c) C(35d) 92.1(14)
O(3c) O(3b) C(35c) O(3a) 3.9(12)
O(3c) O(3b) C(35c) O(3d) -10.0(12)
O(3c) O(3b) C(35c) C(35a) 124(3)
C(35c) O(3b) O(3c) O(3a) -10(3)
C(35c) O(3b) O(3c) O(3d) 22(2)
C(35c) O(3b) O(3c) C(35b) 103(2)
C(35c) O(3b) O(3c) C(35d) 79.2(16)
O(3d) O(3b) C(35a) O(3a) 13.1(10)
O(3d) O(3b) C(35a) C(35c) -41(3)
C(35a) O(3b) O(3d) O(3a) -86(3)
C(35a) O(3b) O(3d) O(3c) -143(2)
C(35a) O(3b) O(3d) C(35b) 167.6(18)
C(35a) O(3b) O(3d) C(35c) 11.7(12)
C(35a) O(3b) O(3d) C(35d) 137.7(18)
O(3d) O(3b) C(35c) O(3a) 13.9(10)
O(3d) O(3b) C(35c) O(3c) 10.0(12)
O(3d) O(3b) C(35c) C(35a) 134(3)
C(35c) O(3b) O(3d) O(3a) -98(3)
C(35c) O(3b) O(3d) O(3c) -155(2)
C(35c) O(3b) O(3d) C(35a) -11.7(12)
C(35c) O(3b) O(3d) C(35b) 156(2)
C(35c) O(3b) O(3d) C(35d) 126(2)
C(35a) O(3b) C(35c) O(3a) -120(3)
C(35a) O(3b) C(35c) O(3c) -124(3)
C(35a) O(3b) C(35c) O(3d) -134(3)
C(35c) O(3b) C(35a) O(3a) 54(3)
C(35c) O(3b) C(35a) O(3d) 41(3)
O(3a) O(3c) O(3d) O(3b) 49(3)
O(3a) O(3c) O(3d) C(35a) 25(2)
O(3a) O(3c) O(3d) C(35b) 177(3)
O(3a) O(3c) O(3d) C(35c) 32(2)
O(3a) O(3c) O(3d) C(35d) 165(3)
O(3a) O(3c) C(35b) O(3d) -2(2)
O(3a) O(3c) C(35b) C(35d) 24(4)
O(3a) O(3c) C(35c) O(3b) 160(6)
O(3a) O(3c) C(35c) O(3d) -44(5)
O(3a) O(3c) C(35c) C(35a) 97(6)
O(3a) O(3c) C(35d) O(3d) -10(2)
O(3a) O(3c) C(35d) C(35b) -159(4)
O(3b) O(3c) O(3d) O(3a) -49(3)
O(3b) O(3c) O(3d) C(35a) -23.3(15)
O(3b) O(3c) O(3d) C(35b) 128.1(18)
O(3b) O(3c) O(3d) C(35c) -17.1(18)
O(3b) O(3c) O(3d) C(35d) 116.4(16)
O(3b) O(3c) C(35b) O(3a) -91(3)
O(3b) O(3c) C(35b) O(3d) -93(2)
O(3b) O(3c) C(35b) C(35d) -67(3)
O(3b) O(3c) C(35c) O(3a) -160(6)
O(3b) O(3c) C(35c) O(3d) 156(2)
O(3b) O(3c) C(35c) C(35a) -63(3)
O(3b) O(3c) C(35d) O(3a) -75(2)
O(3b) O(3c) C(35d) O(3d) -85(2)
O(3b) O(3c) C(35d) C(35b) 126(3)
O(3d) O(3c) C(35b) O(3a) 2(2)
O(3d) O(3c) C(35b) C(35d) 26(3)
C(35b) O(3c) O(3d) O(3a) -177(3)
C(35b) O(3c) O(3d) O(3b) -128.1(18)
C(35b) O(3c) O(3d) C(35a) -151.4(14)
C(35b) O(3c) O(3d) C(35c) -145.2(16)
C(35b) O(3c) O(3d) C(35d) -11.6(15)
O(3d) O(3c) C(35c) O(3a) 44(5)
O(3d) O(3c) C(35c) O(3b) -156(2)
O(3d) O(3c) C(35c) C(35a) 142(4)
C(35c) O(3c) O(3d) O(3a) -32(2)
C(35c) O(3c) O(3d) O(3b) 17.1(18)
C(35c) O(3c) O(3d) C(35a) -6.2(8)
C(35c) O(3c) O(3d) C(35b) 145.2(16)
C(35c) O(3c) O(3d) C(35d) 133.5(19)
O(3d) O(3c) C(35d) O(3a) 10(2)
O(3d) O(3c) C(35d) C(35b) -149(3)
C(35d) O(3c) O(3d) O(3a) -165(3)
C(35d) O(3c) O(3d) O(3b) -116.4(16)
C(35d) O(3c) O(3d) C(35a) -139.8(16)
C(35d) O(3c) O(3d) C(35b) 11.6(15)
C(35d) O(3c) O(3d) C(35c) -133.5(19)
C(35b) O(3c) C(35c) O(3a) 87(5)
C(35b) O(3c) C(35c) O(3b) -113(2)
C(35b) O(3c) C(35c) O(3d) 43(2)
C(35b) O(3c) C(35c) C(35a) -176(3)
C(35c) O(3c) C(35b) O(3a) -35(2)
C(35c) O(3c) C(35b) O(3d) -37.5(18)
C(35c) O(3c) C(35b) C(35d) -11(3)
C(35b) O(3c) C(35d) O(3a) 159(4)
C(35b) O(3c) C(35d) O(3d) 149(3)
C(35d) O(3c) C(35b) O(3a) -24(4)
C(35d) O(3c) C(35b) O(3d) -26(3)
C(35c) O(3c) C(35d) O(3a) -30(2)
C(35c) O(3c) C(35d) O(3d) -40.4(19)
C(35c) O(3c) C(35d) C(35b) 170(3)
C(35d) O(3c) C(35c) O(3a) 82(5)
C(35d) O(3c) C(35c) O(3b) -117.3(15)
C(35d) O(3c) C(35c) O(3d) 38(2)
C(35d) O(3c) C(35c) C(35a) 180(2)
O(3a) O(3d) C(35a) O(3b) 51(2)
O(3a) O(3d) C(35a) C(35c) 154(5)
O(3a) O(3d) C(35b) O(3c) 2(2)
O(3a) O(3d) C(35b) C(35d) -154(3)
O(3a) O(3d) C(35c) O(3b) 45(2)
O(3a) O(3d) C(35c) O(3c) 25(2)
O(3a) O(3d) C(35c) C(35a) -24(4)
O(3a) O(3d) C(35d) O(3c) 15(3)
O(3a) O(3d) C(35d) C(35b) 37(5)
O(3b) O(3d) C(35a) O(3a) -51(2)
O(3b) O(3d) C(35a) C(35c) 103(4)
O(3b) O(3d) C(35b) O(3a) 39(2)
O(3b) O(3d) C(35b) O(3c) 41.4(17)
O(3b) O(3d) C(35b) C(35d) -115(2)
O(3b) O(3d) C(35c) O(3a) -45(2)
O(3b) O(3d) C(35c) O(3c) -20(2)
O(3b) O(3d) C(35c) C(35a) -69(4)
O(3b) O(3d) C(35d) O(3a) 38(3)
O(3b) O(3d) C(35d) O(3c) 53.4(18)
O(3b) O(3d) C(35d) C(35b) 75(2)
O(3c) O(3d) C(35a) O(3a) -22(2)
O(3c) O(3d) C(35a) O(3b) 29(2)
O(3c) O(3d) C(35a) C(35c) 132(4)
O(3c) O(3d) C(35b) O(3a) -2(2)
O(3c) O(3d) C(35b) C(35d) -156(3)
O(3c) O(3d) C(35c) O(3a) -25(2)
O(3c) O(3d) C(35c) O(3b) 20(2)
O(3c) O(3d) C(35c) C(35a) -49(4)
O(3c) O(3d) C(35d) O(3a) -15(3)
O(3c) O(3d) C(35d) C(35b) 22(2)
C(35a) O(3d) C(35b) O(3a) 53(2)
C(35a) O(3d) C(35b) O(3c) 56(3)
C(35a) O(3d) C(35b) C(35d) -101(3)
C(35b) O(3d) C(35a) O(3a) -72(3)
C(35b) O(3d) C(35a) O(3b) -21(3)
C(35b) O(3d) C(35a) C(35c) 82(5)
C(35a) O(3d) C(35c) O(3a) 24(4)
C(35a) O(3d) C(35c) O(3b) 69(4)
C(35a) O(3d) C(35c) O(3c) 49(4)
C(35c) O(3d) C(35a) O(3a) -154(5)
C(35c) O(3d) C(35a) O(3b) -103(4)
C(35a) O(3d) C(35d) O(3a) 82(4)
C(35a) O(3d) C(35d) O(3c) 97(2)
C(35a) O(3d) C(35d) C(35b) 119(2)
C(35d) O(3d) C(35a) O(3a) -121(3)
C(35d) O(3d) C(35a) O(3b) -70(2)
C(35d) O(3d) C(35a) C(35c) 33(4)
C(35b) O(3d) C(35c) O(3a) -85(3)
C(35b) O(3d) C(35c) O(3b) -41(3)
C(35b) O(3d) C(35c) O(3c) -61(3)
C(35b) O(3d) C(35c) C(35a) -109(5)
C(35c) O(3d) C(35b) O(3a) 67(3)
C(35c) O(3d) C(35b) O(3c) 69(3)
C(35c) O(3d) C(35b) C(35d) -87(3)
C(35b) O(3d) C(35d) O(3a) -37(5)
C(35b) O(3d) C(35d) O(3c) -22(2)
C(35d) O(3d) C(35b) O(3a) 154(3)
C(35d) O(3d) C(35b) O(3c) 156(3)
C(35c) O(3d) C(35d) O(3a) 88(4)
C(35c) O(3d) C(35d) O(3c) 103(2)
C(35c) O(3d) C(35d) C(35b) 125(2)
C(35d) O(3d) C(35c) O(3a) -128(3)
C(35d) O(3d) C(35c) O(3b) -83(2)
C(35d) O(3d) C(35c) O(3c) -103(3)
C(35d) O(3d) C(35c) C(35a) -152(4)
Cu(1) N(1) C(1) O(1) 61.4(2)
Cu(1) N(1) C(1) N(8) -56.0(2)
Cu(1) N(1) C(1) C(2) -176.84(13)
Cu(1) N(1) C(8) N(2) -4.3(3)
Cu(1) N(1) C(8) C(7) 176.33(13)
C(1) N(1) C(8) N(2) -179.94(16)
C(1) N(1) C(8) C(7) 0.7(2)
C(8) N(1) C(1) O(1) -122.73(19)
C(8) N(1) C(1) N(8) 119.9(2)
C(8) N(1) C(1) C(2) -1.0(2)
C(8) N(2) C(9) N(3) 3.7(3)
C(8) N(2) C(9) C(10) -174.18(19)
C(9) N(2) C(8) N(1) -8.8(3)
C(9) N(2) C(8) C(7) 170.54(19)
Cu(1) N(3) C(9) N(2) 13.5(3)
Cu(1) N(3) C(9) C(10) -168.45(14)
Cu(1) N(3) C(16) N(4) -8.5(3)
Cu(1) N(3) C(16) C(15) 170.96(14)
C(9) N(3) C(16) N(4) -178.1(2)
C(9) N(3) C(16) C(15) 1.3(2)
C(16) N(3) C(9) N(2) -176.7(2)
C(16) N(3) C(9) C(10) 1.4(2)
C(16) N(4) C(17) O(2) -99.8(2)
C(16) N(4) C(17) N(5) 25.1(3)
C(16) N(4) C(17) C(18) 143.3(2)
C(17) N(4) C(16) N(3) -3.2(3)
C(17) N(4) C(16) C(15) 177.5(2)
Cu(1) N(5) C(17) O(2) 88.4(2)
Cu(1) N(5) C(17) N(4) -36.3(2)
Cu(1) N(5) C(17) C(18) -159.02(15)
Cu(1) N(5) C(24) N(6) -14.4(3)
Cu(1) N(5) C(24) C(23) 162.02(15)
C(17) N(5) C(24) N(6) 178.3(2)
C(17) N(5) C(24) C(23) -5.3(2)
C(24) N(5) C(17) O(2) -104.6(2)
C(24) N(5) C(17) N(4) 130.7(2)
C(24) N(5) C(17) C(18) 8.0(2)
C(24) N(6) C(25) N(7) -2.9(3)
C(24) N(6) C(25) C(26) 172.1(2)
C(25) N(6) C(24) N(5) 1.1(3)
C(25) N(6) C(24) C(23) -175.1(2)
Cu(1) N(7) C(25) N(6) 17.5(3)
Cu(1) N(7) C(25) C(26) -157.97(15)
Cu(1) N(7) C(32) N(8) -24.2(3)
Cu(1) N(7) C(32) C(31) 155.27(15)
C(25) N(7) C(32) N(8) 179.5(2)
C(25) N(7) C(32) C(31) -1.0(2)
C(32) N(7) C(25) N(6) 174.1(2)
C(32) N(7) C(25) C(26) -1.4(2)
C(1) N(8) C(32) N(7) -4.7(3)
C(1) N(8) C(32) C(31) 175.9(2)
C(32) N(8) C(1) O(1) -76.6(2)
C(32) N(8) C(1) N(1) 44.0(2)
C(32) N(8) C(1) C(2) 159.7(2)
O(1) C(1) C(2) C(3) -55.9(3)
O(1) C(1) C(2) C(7) 120.5(2)
N(1) C(1) C(2) C(3) -175.5(2)
N(1) C(1) C(2) C(7) 0.9(2)
N(8) C(1) C(2) C(3) 62.7(3)
N(8) C(1) C(2) C(7) -120.9(2)
C(1) C(2) C(3) C(4) 176.2(2)
C(1) C(2) C(7) C(6) -177.8(2)
C(1) C(2) C(7) C(8) -0.6(2)
C(3) C(2) C(7) C(6) -1.0(3)
C(3) C(2) C(7) C(8) 176.3(2)
C(7) C(2) C(3) C(4) 0.1(2)
C(2) C(3) C(4) C(5) 0.8(3)
C(3) C(4) C(5) C(6) -0.9(3)
C(4) C(5) C(6) C(7) 0.0(2)
C(5) C(6) C(7) C(2) 0.9(3)
C(5) C(6) C(7) C(8) -175.6(2)
C(2) C(7) C(8) N(1) -0.03(19)
C(2) C(7) C(8) N(2) -179.49(19)
C(6) C(7) C(8) N(1) 176.9(2)
C(6) C(7) C(8) N(2) -2.6(3)
N(2) C(9) C(10) C(11) -0.2(3)
N(2) C(9) C(10) C(15) 174.6(2)
N(3) C(9) C(10) C(11) -178.4(2)
N(3) C(9) C(10) C(15) -3.7(2)
C(9) C(10) C(11) C(12) 173.4(2)
C(9) C(10) C(15) C(14) -173.3(2)
C(9) C(10) C(15) C(16) 4.3(2)
C(11) C(10) C(15) C(14) 2.1(3)
C(11) C(10) C(15) C(16) 179.6(2)
C(15) C(10) C(11) C(12) -0.7(3)
C(10) C(11) C(12) C(13) -0.8(3)
C(11) C(12) C(13) C(14) 1.1(3)
C(12) C(13) C(14) C(15) 0.2(3)
C(13) C(14) C(15) C(10) -1.8(3)
C(13) C(14) C(15) C(16) -178.6(2)
C(10) C(15) C(16) N(3) -3.6(2)
C(10) C(15) C(16) N(4) 175.9(2)
C(14) C(15) C(16) N(3) 173.6(2)
C(14) C(15) C(16) N(4) -6.9(3)
O(2) C(17) C(18) C(19) -71.9(3)
O(2) C(17) C(18) C(23) 107.1(2)
N(4) C(17) C(18) C(19) 46.7(3)
N(4) C(17) C(18) C(23) -134.3(2)
N(5) C(17) C(18) C(19) 173.1(2)
N(5) C(17) C(18) C(23) -7.9(2)
C(17) C(18) C(19) C(20) 177.4(2)
C(17) C(18) C(23) C(22) -178.0(2)
C(17) C(18) C(23) C(24) 5.1(2)
C(19) C(18) C(23) C(22) 1.1(3)
C(19) C(18) C(23) C(24) -175.8(2)
C(23) C(18) C(19) C(20) -1.5(3)
C(18) C(19) C(20) C(21) 0.7(3)
C(19) C(20) C(21) C(22) 0.5(3)
C(20) C(21) C(22) C(23) -0.8(3)
C(21) C(22) C(23) C(18) 0.1(2)
C(21) C(22) C(23) C(24) 176.2(2)
C(18) C(23) C(24) N(5) 0.0(2)
C(18) C(23) C(24) N(6) 176.8(2)
C(22) C(23) C(24) N(5) -176.5(2)
C(22) C(23) C(24) N(6) 0.3(3)
N(6) C(25) C(26) C(27) 0.3(4)
N(6) C(25) C(26) C(31) -172.5(2)
N(7) C(25) C(26) C(27) 176.2(2)
N(7) C(25) C(26) C(31) 3.4(2)
C(25) C(26) C(27) C(28) -170.7(2)
C(25) C(26) C(31) C(30) 171.7(2)
C(25) C(26) C(31) C(32) -3.9(2)
C(27) C(26) C(31) C(30) -2.0(3)
C(27) C(26) C(31) C(32) -177.5(2)
C(31) C(26) C(27) C(28) 1.2(3)
C(26) C(27) C(28) C(29) 0.5(3)
C(27) C(28) C(29) C(30) -1.4(4)
C(28) C(29) C(30) C(31) 0.7(3)
C(29) C(30) C(31) C(26) 1.0(3)
C(29) C(30) C(31) C(32) 175.2(2)
C(26) C(31) C(32) N(7) 3.1(2)
C(26) C(31) C(32) N(8) -177.4(2)
C(30) C(31) C(32) N(7) -171.7(2)
C(30) C(31) C(32) N(8) 7.8(4)
O(3a) C(35a) C(35c) O(3b) -57.4(19)
O(3a) C(35a) C(35c) O(3c) -11.4(8)
O(3a) C(35a) C(35c) O(3d) 7.7(15)
O(3b) C(35a) C(35c) O(3a) 57.4(19)
O(3b) C(35a) C(35c) O(3c) 46.1(17)
O(3b) C(35a) C(35c) O(3d) 65(3)
O(3d) C(35a) C(35c) O(3a) -7.7(15)
O(3d) C(35a) C(35c) O(3b) -65(3)
O(3d) C(35a) C(35c) O(3c) -19.1(19)
O(3a) C(35b) C(35d) O(3c) 7.0(13)
O(3a) C(35b) C(35d) O(3d) -8.0(10)
O(3c) C(35b) C(35d) O(3a) -7.0(13)
O(3c) C(35b) C(35d) O(3d) -15.1(18)
O(3d) C(35b) C(35d) O(3a) 8.0(10)
O(3d) C(35b) C(35d) O(3c) 15.1(18)
